data_7006756
loop_
_publ_author_name
'Pal Chaudhuri, Urmila'
'Whiteaker, Laura R.'
'Yang, Lei'
'Houser, Robert P.'

_publ_section_title
;
 Multinuclear copper complexes of pyridylmethylamide ligands.
;
_journal_issue 15
_journal_name_full 'Dalton transactions (Cambridge, England : 2003)'
_journal_page_first 1902
_journal_page_last 1908
_journal_paper_doi 10.1039/b513763b
_journal_year 2006
_chemical_formula_moiety
;
(C56 H54 Cu4 N8 O6) 2+, (Cl O4)2 1-,
(C2 H3 N)2, (H2 O)3
;
_chemical_formula_sum 'C60 H66 Cl2 Cu4 N10 O17'
_chemical_formula_weight 1524.29
_chemical_name_systematic
;
?
;
_space_group_IT_number 15
_symmetry_cell_setting monoclinic
_symmetry_space_group_name_Hall '-C 2yc'
_symmetry_space_group_name_H-M 'C 1 2/c 1'
_atom_sites_solution_hydrogens geom
_atom_sites_solution_primary direct
_atom_sites_solution_secondary difmap
_audit_creation_method SHELXL-97
_cell_angle_alpha 90.00
_cell_angle_beta 103.224(5)
_cell_angle_gamma 90.00
_cell_formula_units_Z 12
_cell_length_a 42.218(8)
_cell_length_b 17.377(3)
_cell_length_c 26.792(5)
_cell_measurement_reflns_used 9946
_cell_measurement_temperature 95(2)
_cell_measurement_theta_max 28.23
_cell_measurement_theta_min 2.23
_cell_volume 19134(6)
_computing_cell_refinement 'Bruker SMART'
_computing_data_collection 'Bruker SMART'
_computing_data_reduction 'Bruker SAINT'
_computing_molecular_graphics 'SHELXTL (Sheldrick, 2002)'
_computing_publication_material 'SHELXTL (Sheldrick, 2002)'
_computing_structure_refinement 'SHELXTL (Sheldrick, 2002)'
_computing_structure_solution 'SHELXTL (Sheldrick, 2002)'
_diffrn_ambient_temperature 95(2)
_diffrn_measured_fraction_theta_full 1.000
_diffrn_measured_fraction_theta_max 1.000
_diffrn_measurement_device_type 'Bruker APEX'
_diffrn_measurement_method '\w scans'
_diffrn_radiation_monochromator graphite
_diffrn_radiation_source 'fine-focus sealed tube'
_diffrn_radiation_type MoK\a
_diffrn_radiation_wavelength 0.71073
_diffrn_reflns_av_R_equivalents 0.0258
_diffrn_reflns_av_sigmaI/netI 0.0183
_diffrn_reflns_limit_h_max 52
_diffrn_reflns_limit_h_min -51
_diffrn_reflns_limit_k_max 21
_diffrn_reflns_limit_k_min -21
_diffrn_reflns_limit_l_max 33
_diffrn_reflns_limit_l_min -33
_diffrn_reflns_number 104083
_diffrn_reflns_theta_full 26.00
_diffrn_reflns_theta_max 26.00
_diffrn_reflns_theta_min 1.27
_diffrn_standards_number 0
_exptl_absorpt_coefficient_mu 1.477
_exptl_absorpt_correction_T_max 0.843
_exptl_absorpt_correction_T_min 0.752
_exptl_absorpt_correction_type multi-scan
_exptl_absorpt_process_details 'SADABS (Sheldrick, 2002)'
_exptl_crystal_colour blue
_exptl_crystal_density_diffrn 1.587
_exptl_crystal_density_method 'not measured'
_exptl_crystal_description prism
_exptl_crystal_F_000 9384
_exptl_crystal_size_max 0.20
_exptl_crystal_size_mid 0.18
_exptl_crystal_size_min 0.12
_refine_diff_density_max 1.429
_refine_diff_density_min -0.587
_refine_diff_density_rms 0.078
_refine_ls_extinction_method none
_refine_ls_goodness_of_fit_ref 1.013
_refine_ls_hydrogen_treatment constr
_refine_ls_matrix_type full
_refine_ls_number_parameters 1264
_refine_ls_number_reflns 18806
_refine_ls_number_restraints 513
_refine_ls_restrained_S_all 1.065
_refine_ls_R_factor_all 0.0389
_refine_ls_R_factor_gt 0.0351
_refine_ls_shift/su_max 0.004
_refine_ls_shift/su_mean 0.000
_refine_ls_structure_factor_coef Fsqd
_refine_ls_weighting_details 'calc w=1/[\s^2^(Fo^2^)+(0.0680P)^2^+28.0000P] where P=(Fo^2^+2Fc^2^)/3'
_refine_ls_weighting_scheme calc
_refine_ls_wR_factor_gt 0.1020
_refine_ls_wR_factor_ref 0.1050
_reflns_number_gt 16688
_reflns_number_total 18806
_reflns_threshold_expression I>2\s(I)
_cod_data_source_file b513763b.txt
_cod_data_source_block bh4154
_cod_database_code 7006756

loop_
_symmetry_equiv_pos_as_xyz
'x, y, z'
'-x, y, -z+1/2'
'x+1/2, y+1/2, z'
'-x+1/2, y+1/2, -z+1/2'
'-x, -y, -z'
'x, -y, z-1/2'
'-x+1/2, -y+1/2, -z'
'x+1/2, -y+1/2, z-1/2'

loop_
_atom_site_label
_atom_site_type_symbol
_atom_site_fract_x
_atom_site_fract_y
_atom_site_fract_z
_atom_site_U_iso_or_equiv
_atom_site_adp_type
_atom_site_occupancy
_atom_site_symmetry_multiplicity
_atom_site_calc_flag
_atom_site_refinement_flags
_atom_site_disorder_assembly
_atom_site_disorder_group
Cu1A Cu 0.291576(6) 0.536594(15) 0.550945(10) 0.02306(7) Uani 1 1 d . . .
Cu2A Cu 0.363212(7) 0.520320(16) 0.591457(10) 0.02561(7) Uani 1 1 d . . .
Cu3A Cu 0.303136(7) 0.390539(16) 0.617725(11) 0.02712(8) Uani 1 1 d . . .
Cu4A Cu 0.343909(7) 0.459603(17) 0.481514(10) 0.02612(7) Uani 1 1 d . . .
O1A O 0.32333(4) 0.49285(9) 0.61352(6) 0.0251(3) Uani 1 1 d . . .
H1AO H 0.3198 0.5336 0.6322 0.030 Uiso 1 1 d R . .
O2A O 0.33048(4) 0.54130(9) 0.52418(6) 0.0255(3) Uani 1 1 d . . .
H2AO H 0.3343 0.5906 0.5170 0.031 Uiso 1 1 d R . .
N1A N 0.26443(5) 0.60352(11) 0.49769(7) 0.0256(4) Uani 1 1 d . . .
C2A C 0.27012(6) 0.62192(14) 0.45166(9) 0.0298(5) Uani 1 1 d . . .
H2A H 0.2888 0.6014 0.4422 0.036 Uiso 1 1 calc R . .
C3A C 0.24951(6) 0.66979(15) 0.41780(9) 0.0336(5) Uani 1 1 d . . .
H3A H 0.2540 0.6824 0.3856 0.040 Uiso 1 1 calc R . .
C4A C 0.22223(7) 0.69906(15) 0.43168(9) 0.0355(5) Uani 1 1 d . . .
H4A H 0.2077 0.7319 0.4089 0.043 Uiso 1 1 calc R . .
C5A C 0.21635(6) 0.68024(15) 0.47870(9) 0.0334(5) Uani 1 1 d . . .
H5A H 0.1977 0.6999 0.4887 0.040 Uiso 1 1 calc R . .
C6A C 0.23804(6) 0.63214(13) 0.51129(9) 0.0268(5) Uani 1 1 d . . .
C7A C 0.23346(6) 0.60929(13) 0.56358(9) 0.0282(5) Uani 1 1 d . . .
H7AA H 0.2384 0.6536 0.5873 0.034 Uiso 1 1 calc R . .
H7AB H 0.2106 0.5936 0.5611 0.034 Uiso 1 1 calc R . .
N8A N 0.25523(5) 0.54553(11) 0.58298(7) 0.0254(4) Uani 1 1 d . . .
C9A C 0.24969(6) 0.50138(13) 0.61958(9) 0.0275(5) Uani 1 1 d . . .
O10A O 0.26652(4) 0.44197(9) 0.63585(6) 0.0300(4) Uani 1 1 d . . .
C11A C 0.22201(7) 0.52109(15) 0.64537(10) 0.0364(6) Uani 1 1 d . . .
H11A H 0.2250 0.5744 0.6585 0.044 Uiso 1 1 calc R . .
H11B H 0.2012 0.5192 0.6193 0.044 Uiso 1 1 calc R . .
C12A C 0.21974(6) 0.46798(14) 0.68900(10) 0.0320(5) Uani 1 1 d . . .
C13A C 0.24114(7) 0.47580(15) 0.73650(10) 0.0361(6) Uani 1 1 d . . .
H13A H 0.2572 0.5152 0.7416 0.043 Uiso 1 1 calc R . .
C14A C 0.23928(7) 0.42653(17) 0.77654(10) 0.0400(6) Uani 1 1 d . . .
H14A H 0.2539 0.4327 0.8090 0.048 Uiso 1 1 calc R . .
C15A C 0.21628(7) 0.36858(16) 0.76933(10) 0.0378(6) Uani 1 1 d . . .
H15A H 0.2152 0.3345 0.7966 0.045 Uiso 1 1 calc R . .
C16A C 0.19492(7) 0.36040(15) 0.72249(10) 0.0367(6) Uani 1 1 d . . .
H16A H 0.1790 0.3209 0.7175 0.044 Uiso 1 1 calc R . .
C17A C 0.19664(6) 0.40988(16) 0.68240(10) 0.0356(5) Uani 1 1 d . . .
H17A H 0.1818 0.4038 0.6501 0.043 Uiso 1 1 calc R . .
N1B N 0.39057(5) 0.54941(12) 0.65942(8) 0.0323(4) Uani 1 1 d . . .
C2B C 0.38330(7) 0.53873(17) 0.70544(10) 0.0396(6) Uani 1 1 d . . .
H2B H 0.3648 0.5085 0.7072 0.048 Uiso 1 1 calc R . .
C3B C 0.40156(8) 0.5698(2) 0.74967(11) 0.0484(7) Uani 1 1 d . . .
H3B H 0.3958 0.5615 0.7815 0.058 Uiso 1 1 calc R . .
C4B C 0.42843(8) 0.61345(19) 0.74723(11) 0.0517(8) Uani 1 1 d . . .
H4B H 0.4414 0.6357 0.7775 0.062 Uiso 1 1 calc R . .
C5B C 0.43635(8) 0.62463(19) 0.70054(11) 0.0490(7) Uani 1 1 d . . .
H5B H 0.4548 0.6547 0.6982 0.059 Uiso 1 1 calc R . .
C6B C 0.41688(6) 0.59104(16) 0.65676(10) 0.0376(6) Uani 1 1 d . . .
C7B C 0.42442(7) 0.59892(17) 0.60512(10) 0.0404(6) Uani 1 1 d . . .
H7BA H 0.4246 0.6540 0.5958 0.049 Uiso 1 1 calc R . .
H7BB H 0.4463 0.5774 0.6060 0.049 Uiso 1 1 calc R . .
N8B N 0.40007(5) 0.55812(12) 0.56695(8) 0.0309(4) Uani 1 1 d . . .
C9B C 0.40355(6) 0.55291(15) 0.51954(10) 0.0326(5) Uani 1 1 d . . .
O10B O 0.38386(4) 0.51637(10) 0.48468(6) 0.0334(4) Uani 1 1 d . . .
C11B C 0.43173(7) 0.5925(2) 0.50328(11) 0.0473(7) Uani 1 1 d . . .
H11C H 0.4284 0.6488 0.5039 0.057 Uiso 1 1 calc R . .
H11D H 0.4521 0.5804 0.5288 0.057 Uiso 1 1 calc R . .
C12B C 0.43589(7) 0.57004(18) 0.45104(11) 0.0429(6) Uani 1 1 d . . .
C13B C 0.41505(9) 0.5935(2) 0.40734(12) 0.0592(9) Uani 1 1 d . . .
H13B H 0.3968 0.6246 0.4091 0.071 Uiso 1 1 calc R . .
C14B C 0.42047(10) 0.5719(3) 0.36002(15) 0.0843(15) Uani 1 1 d . . .
H14B H 0.4060 0.5886 0.3294 0.101 Uiso 1 1 calc R . .
C15B C 0.44677(10) 0.5261(3) 0.35738(19) 0.0895(18) Uani 1 1 d . . .
H15B H 0.4506 0.5123 0.3249 0.107 Uiso 1 1 calc R . .
C16B C 0.46661(11) 0.5017(3) 0.3997(2) 0.0826(14) Uani 1 1 d . . .
H16B H 0.4846 0.4697 0.3980 0.099 Uiso 1 1 calc R . .
C17B C 0.46114(10) 0.5229(2) 0.44657(18) 0.0718(11) Uani 1 1 d . . .
H17B H 0.4754 0.5042 0.4769 0.086 Uiso 1 1 calc R . .
N1C N 0.28973(5) 0.29452(11) 0.64935(8) 0.0301(4) Uani 1 1 d . . .
C2C C 0.26445(6) 0.28762(15) 0.67170(11) 0.0376(6) Uani 1 1 d . . .
H2C H 0.2495 0.3291 0.6694 0.045 Uiso 1 1 calc R . .
C3C C 0.25948(7) 0.22242(16) 0.69781(13) 0.0448(7) Uani 1 1 d . . .
H3C H 0.2417 0.2193 0.7140 0.054 Uiso 1 1 calc R . .
C4C C 0.28082(7) 0.16110(16) 0.70029(12) 0.0441(7) Uani 1 1 d . . .
H4C H 0.2776 0.1151 0.7176 0.053 Uiso 1 1 calc R . .
C5C C 0.30658(6) 0.16773(15) 0.67747(11) 0.0377(6) Uani 1 1 d . . .
H5C H 0.3214 0.1263 0.6786 0.045 Uiso 1 1 calc R . .
C6C C 0.31067(6) 0.23599(14) 0.65269(9) 0.0313(5) Uani 1 1 d . . .
C7C C 0.33911(7) 0.24716(15) 0.62933(11) 0.0393(6) Uani 1 1 d . . .
H7CA H 0.3595 0.2411 0.6560 0.047 Uiso 1 1 calc R . .
H7CB H 0.3388 0.2074 0.6028 0.047 Uiso 1 1 calc R . .
N8C N 0.33835(5) 0.32363(11) 0.60617(8) 0.0306(4) Uani 1 1 d . . .
C9C C 0.36099(6) 0.33981(14) 0.58116(9) 0.0298(5) Uani 1 1 d . . .
O10C O 0.36265(4) 0.40415(9) 0.55975(6) 0.0282(3) Uani 1 1 d . . .
C11C C 0.38713(7) 0.27963(16) 0.57880(11) 0.0397(6) Uani 1 1 d . . .
H11E H 0.3973 0.2634 0.6143 0.048 Uiso 1 1 calc R . .
H11F H 0.3763 0.2339 0.5604 0.048 Uiso 1 1 calc R . .
C12C C 0.41360(7) 0.30426(17) 0.55350(12) 0.0433(6) Uani 1 1 d . . .
C13C C 0.41951(8) 0.2621(2) 0.51224(12) 0.0521(8) Uani 1 1 d . . .
H13C H 0.4062 0.2191 0.4996 0.063 Uiso 1 1 calc R . .
C14C C 0.44472(9) 0.2824(3) 0.48944(14) 0.0643(10) Uani 1 1 d . . .
H14C H 0.4486 0.2532 0.4615 0.077 Uiso 1 1 calc R . .
C15C C 0.46390(10) 0.3444(3) 0.50716(19) 0.0749(12) Uani 1 1 d . . .
H15C H 0.4812 0.3579 0.4916 0.090 Uiso 1 1 calc R . .
C16C C 0.45828(10) 0.3869(2) 0.5470(2) 0.0781(13) Uani 1 1 d . . .
H16C H 0.4716 0.4302 0.5589 0.094 Uiso 1 1 calc R . .
C17C C 0.43318(8) 0.3672(2) 0.57039(16) 0.0594(9) Uani 1 1 d . . .
H17C H 0.4295 0.3972 0.5981 0.071 Uiso 1 1 calc R . .
N1D N 0.35536(5) 0.39893(12) 0.42520(7) 0.0303(4) Uani 1 1 d . . .
C2D C 0.38546(6) 0.38981(16) 0.41736(9) 0.0339(5) Uani 1 1 d . . .
H2D H 0.4034 0.4106 0.4416 0.041 Uiso 1 1 calc R . .
C3D C 0.39108(6) 0.35114(17) 0.37520(10) 0.0379(6) Uani 1 1 d . . .
H3D H 0.4126 0.3447 0.3707 0.045 Uiso 1 1 calc R . .
C4D C 0.36482(7) 0.32213(18) 0.33982(10) 0.0413(6) Uani 1 1 d . . .
H4D H 0.3680 0.2959 0.3103 0.050 Uiso 1 1 calc R . .
C5D C 0.33386(7) 0.33145(19) 0.34761(10) 0.0440(7) Uani 1 1 d . . .
H5D H 0.3155 0.3121 0.3235 0.053 Uiso 1 1 calc R . .
C6D C 0.33004(6) 0.36964(17) 0.39138(9) 0.0357(6) Uani 1 1 d . . .
C7D C 0.29721(6) 0.3823(2) 0.40308(10) 0.0435(7) Uani 1 1 d . . .
H7DA H 0.2849 0.4210 0.3792 0.052 Uiso 1 1 calc R . .
H7DB H 0.2847 0.3336 0.3984 0.052 Uiso 1 1 calc R . .
N8D N 0.30149(5) 0.40917(13) 0.45604(8) 0.0325(4) Uani 1 1 d . . .
C9D C 0.27774(6) 0.39952(13) 0.47990(9) 0.0275(5) Uani 1 1 d . . .
O10D O 0.28052(4) 0.41711(9) 0.52642(6) 0.0259(3) Uani 1 1 d . . .
C11D C 0.24494(6) 0.36707(16) 0.44991(10) 0.0356(6) Uani 1 1 d . . .
H11G H 0.2373 0.3985 0.4186 0.043 Uiso 1 1 calc R . .
H11H H 0.2484 0.3140 0.4388 0.043 Uiso 1 1 calc R . .
C12D C 0.21861(6) 0.36540(15) 0.47940(10) 0.0334(5) Uani 1 1 d . . .
C13D C 0.20663(7) 0.29556(18) 0.49196(13) 0.0472(7) Uani 1 1 d . . .
H13D H 0.2156 0.2488 0.4830 0.057 Uiso 1 1 calc R . .
C14D C 0.18161(8) 0.2936(2) 0.51762(14) 0.0589(9) Uani 1 1 d . . .
H14D H 0.1734 0.2457 0.5262 0.071 Uiso 1 1 calc R . .
C15D C 0.16863(8) 0.3614(3) 0.53059(13) 0.0660(11) Uani 1 1 d . . .
H15D H 0.1519 0.3601 0.5490 0.079 Uiso 1 1 calc R . .
C16D C 0.17990(8) 0.4318(2) 0.51688(15) 0.0630(10) Uani 1 1 d . . .
H16D H 0.1705 0.4785 0.5249 0.076 Uiso 1 1 calc R . .
C17D C 0.20492(7) 0.43304(18) 0.49149(13) 0.0461(7) Uani 1 1 d . . .
H17D H 0.2128 0.4809 0.4822 0.055 Uiso 1 1 calc R . .
Cu1B Cu 0.536322(7) 0.903014(17) 0.763336(13) 0.03244(8) Uani 1 1 d . . .
Cu2B Cu 0.513021(8) 1.01454(2) 0.675091(13) 0.03838(9) Uani 1 1 d . . .
O1B O 0.49887(4) 0.91625(10) 0.70079(7) 0.0350(4) Uani 1 1 d . . .
H1BO H 0.4987 0.8778 0.6782 0.042 Uiso 1 1 d R . .
N1E N 0.56973(5) 0.85909(13) 0.82110(10) 0.0393(5) Uani 1 1 d . . .
C2E C 0.56975(7) 0.86057(18) 0.87109(12) 0.0473(7) Uani 1 1 d . . .
H2E H 0.5533 0.8887 0.8820 0.057 Uiso 1 1 calc R . .
C3E C 0.59301(8) 0.8225(2) 0.90723(14) 0.0566(8) Uani 1 1 d . . .
H3E H 0.5926 0.8243 0.9425 0.068 Uiso 1 1 calc R . .
C4E C 0.61703(8) 0.7816(2) 0.89115(16) 0.0622(9) Uani 1 1 d . . .
H4E H 0.6331 0.7542 0.9152 0.075 Uiso 1 1 calc R . .
C5E C 0.61734(7) 0.78116(18) 0.84011(14) 0.0524(8) Uani 1 1 d . . .
H5E H 0.6338 0.7541 0.8285 0.063 Uiso 1 1 calc R . .
C6E C 0.59325(6) 0.82078(15) 0.80538(12) 0.0424(6) Uani 1 1 d . . .
C7E C 0.59261(6) 0.82313(16) 0.74949(12) 0.0432(6) Uani 1 1 d . . .
H7EA H 0.6143 0.8379 0.7445 0.052 Uiso 1 1 calc R . .
H7EB H 0.5872 0.7715 0.7343 0.052 Uiso 1 1 calc R . .
N8E N 0.56840(5) 0.87863(13) 0.72410(10) 0.0377(5) Uani 1 1 d . . .
C9E C 0.56994(6) 0.91038(16) 0.68061(12) 0.0412(6) Uani 1 1 d . A .
O10E O 0.55004(5) 0.96087(12) 0.65796(8) 0.0442(5) Uani 1 1 d . . .
C11E C 0.59675(7) 0.88704(18) 0.65357(14) 0.0571(9) Uani 1 1 d D . .
H11I H 0.5910 0.8366 0.6367 0.069 Uiso 0.532(6) 1 calc PR A 1
H11J H 0.6174 0.8805 0.6796 0.069 Uiso 0.532(6) 1 calc PR A 1
H11K H 0.5934 0.8342 0.6432 0.069 Uiso 0.468(6) 1 d PR A 2
H11L H 0.6173 0.8902 0.6779 0.069 Uiso 0.468(6) 1 d PR A 2
C12E C 0.60219(8) 0.9452(2) 0.61339(16) 0.0427(14) Uani 0.532(6) 1 d PDU A 1
C13E C 0.58656(13) 0.9418(3) 0.56230(16) 0.0626(16) Uani 0.532(6) 1 d PDU A 1
H13E H 0.5714 0.9017 0.5504 0.075 Uiso 0.532(6) 1 calc PR A 1
C14E C 0.59279(16) 0.9963(4) 0.52827(18) 0.0664(18) Uani 0.532(6) 1 d PDU A 1
H14E H 0.5819 0.9929 0.4931 0.080 Uiso 0.532(6) 1 calc PR A 1
C15E C 0.61453(14) 1.0558(3) 0.5443(2) 0.0621(16) Uani 0.532(6) 1 d PDU A 1
H15E H 0.6185 1.0934 0.5208 0.075 Uiso 0.532(6) 1 calc PR A 1
C16E C 0.63028(12) 1.0590(3) 0.5957(2) 0.0514(14) Uani 0.532(6) 1 d PDU A 1
H16E H 0.6454 1.0990 0.6077 0.062 Uiso 0.532(6) 1 calc PR A 1
C17E C 0.62403(12) 1.0043(3) 0.62940(19) 0.0397(13) Uani 0.532(6) 1 d PDU A 1
H17E H 0.6350 1.0073 0.6645 0.048 Uiso 0.532(6) 1 calc PR A 1
C12' C 0.59799(9) 0.9335(2) 0.60777(18) 0.0399(15) Uani 0.468(6) 1 d PDU A 2
C13' C 0.57934(14) 0.9101(4) 0.56085(17) 0.0642(18) Uani 0.468(6) 1 d PDU A 2
H13' H 0.5662 0.8653 0.5585 0.077 Uiso 0.468(6) 1 calc PR A 2
C14' C 0.58002(16) 0.9523(4) 0.51744(18) 0.0715(19) Uani 0.468(6) 1 d PDU A 2
H14' H 0.5674 0.9368 0.4849 0.086 Uiso 0.468(6) 1 calc PR A 2
C15' C 0.59922(16) 1.0173(4) 0.5218(2) 0.0545(17) Uani 0.468(6) 1 d PDU A 2
H15' H 0.5995 1.0465 0.4919 0.065 Uiso 0.468(6) 1 calc PR A 2
C16' C 0.61805(16) 1.0408(3) 0.5685(2) 0.0601(16) Uani 0.468(6) 1 d PDU A 2
H16' H 0.6313 1.0855 0.5707 0.072 Uiso 0.468(6) 1 calc PR A 2
C17' C 0.61736(14) 0.9985(3) 0.6120(2) 0.0447(15) Uani 0.468(6) 1 d PDU A 2
H17' H 0.6301 1.0139 0.6445 0.054 Uiso 0.468(6) 1 calc PR A 2
N1F N 0.52608(6) 1.10978(16) 0.64307(11) 0.0528(7) Uani 1 1 d . . .
C2F C 0.55580(9) 1.1272(2) 0.63670(16) 0.0661(10) Uani 1 1 d . . .
H2F H 0.5730 1.0914 0.6474 0.079 Uiso 1 1 calc R . .
C3F C 0.56216(10) 1.1963(3) 0.61483(18) 0.0800(13) Uani 1 1 d . . .
H3F H 0.5835 1.2085 0.6117 0.096 Uiso 1 1 calc R . .
C4F C 0.53671(11) 1.2469(3) 0.59776(19) 0.0820(13) Uani 1 1 d . . .
H4F H 0.5404 1.2937 0.5816 0.098 Uiso 1 1 calc R . .
C5F C 0.50622(10) 1.2295(2) 0.60411(16) 0.0721(11) Uani 1 1 d . . .
H5F H 0.4886 1.2641 0.5929 0.087 Uiso 1 1 calc R . .
C6F C 0.50167(8) 1.1606(2) 0.62709(14) 0.0584(9) Uani 1 1 d . . .
C7F C 0.46887(8) 1.1368(2) 0.63429(15) 0.0621(10) Uani 1 1 d . . .
H7FA H 0.4574 1.1818 0.6444 0.075 Uiso 1 1 calc R . .
H7FB H 0.4556 1.1159 0.6018 0.075 Uiso 1 1 calc R . .
N8F N 0.47354(6) 1.07776(15) 0.67463(10) 0.0443(6) Uani 1 1 d . . .
C9F C 0.45359(6) 1.07254(15) 0.70490(11) 0.0373(6) Uani 1 1 d . . .
O10F O 0.45803(4) 1.02552(10) 0.74205(7) 0.0364(4) Uani 1 1 d . . .
C11F C 0.42229(7) 1.11985(17) 0.69819(14) 0.0477(7) Uani 1 1 d . . .
H11M H 0.4220 1.1474 0.7304 0.057 Uiso 1 1 calc R . .
H11N H 0.4213 1.1585 0.6708 0.057 Uiso 1 1 calc R . .
C12F C 0.39329(6) 1.06668(16) 0.68430(12) 0.0421(6) Uani 1 1 d . . .
C13F C 0.37896(7) 1.03769(17) 0.72227(12) 0.0431(6) Uani 1 1 d . . .
H13F H 0.3874 1.0524 0.7569 0.052 Uiso 1 1 calc R . .
C14F C 0.35267(7) 0.98769(18) 0.71056(14) 0.0501(7) Uani 1 1 d . . .
H14F H 0.3429 0.9692 0.7369 0.060 Uiso 1 1 calc R . .
C15F C 0.34085(8) 0.9652(2) 0.66075(15) 0.0573(9) Uani 1 1 d . . .
H15F H 0.3231 0.9304 0.6525 0.069 Uiso 1 1 calc R . .
C16F C 0.35473(9) 0.9931(3) 0.62269(15) 0.0677(10) Uani 1 1 d . . .
H16F H 0.3465 0.9773 0.5882 0.081 Uiso 1 1 calc R . .
C17F C 0.38083(8) 1.0445(2) 0.63423(13) 0.0567(8) Uani 1 1 d . . .
H17F H 0.3900 1.0641 0.6076 0.068 Uiso 1 1 calc R . .
Cl1G Cl 0.306275(14) 0.65780(3) 0.68716(2) 0.03159(13) Uani 1 1 d . . .
O1G O 0.30721(5) 0.57817(11) 0.70286(8) 0.0474(5) Uani 1 1 d . . .
O2G O 0.31766(5) 0.66064(10) 0.64022(7) 0.0369(4) Uani 1 1 d . . .
O3G O 0.27350(5) 0.68671(11) 0.67764(8) 0.0433(4) Uani 1 1 d . . .
O4G O 0.32712(5) 0.70432(12) 0.72504(7) 0.0453(5) Uani 1 1 d . . .
Cl1H Cl 0.34878(2) 0.72323(5) 0.45408(3) 0.0550(2) Uani 1 1 d . . .
O1H O 0.34249(5) 0.69634(11) 0.50157(8) 0.0436(4) Uani 1 1 d . . .
O2H O 0.32898(8) 0.78894(16) 0.43732(12) 0.0821(10) Uani 1 1 d . . .
O3H O 0.38232(7) 0.74309(16) 0.46183(14) 0.0839(9) Uani 1 1 d . . .
O4H O 0.34039(7) 0.66202(16) 0.41652(9) 0.0683(7) Uani 1 1 d . . .
Cl1I Cl 0.50860(10) 0.71728(19) 0.62808(13) 0.0396(7) Uani 0.499(5) 1 d PDU B 1
O1I O 0.49044(12) 0.7796(3) 0.6415(3) 0.093(2) Uani 0.499(5) 1 d PDU B 1
O2I O 0.54176(11) 0.7389(5) 0.6347(3) 0.058(2) Uani 0.499(5) 1 d PDU B 1
O3I O 0.49503(16) 0.6970(4) 0.57609(15) 0.0698(19) Uani 0.499(5) 1 d PDU B 1
O4I O 0.50568(13) 0.6531(3) 0.6597(2) 0.085(2) Uani 0.499(5) 1 d PDU B 1
Cl1' Cl 0.50992(10) 0.73447(19) 0.63556(15) 0.0443(8) Uani 0.501(5) 1 d PDU B 2
O1I' O 0.50619(12) 0.8129(2) 0.61968(16) 0.0549(13) Uani 0.501(5) 1 d PDU B 2
O2I' O 0.54341(12) 0.7147(4) 0.6441(3) 0.058(2) Uani 0.501(5) 1 d PDU B 2
O3I' O 0.49096(17) 0.6864(4) 0.5973(3) 0.090(2) Uani 0.501(5) 1 d PDU B 2
O4I' O 0.49963(14) 0.7292(4) 0.68239(18) 0.0823(18) Uani 0.501(5) 1 d PDU B 2
N1S N 0.48284(9) 0.9830(3) 0.57190(16) 0.0884(12) Uani 1 1 d . . .
C2S C 0.48449(10) 0.9366(3) 0.54446(14) 0.0687(10) Uani 1 1 d . . .
C3S C 0.48518(15) 0.8766(3) 0.50671(18) 0.1041(18) Uani 1 1 d . . .
H3S1 H 0.4632 0.8686 0.4857 0.156 Uiso 1 1 calc R . .
H3S2 H 0.4932 0.8286 0.5244 0.156 Uiso 1 1 calc R . .
H3S3 H 0.4997 0.8922 0.4847 0.156 Uiso 1 1 calc R . .

loop_
_atom_site_aniso_label
_atom_site_aniso_U_11
_atom_site_aniso_U_22
_atom_site_aniso_U_33
_atom_site_aniso_U_23
_atom_site_aniso_U_13
_atom_site_aniso_U_12
Cu1A 0.02712(14) 0.02126(14) 0.02126(13) 0.00207(10) 0.00646(11) 0.00320(10)
Cu2A 0.02774(15) 0.02592(15) 0.02220(14) -0.00186(10) 0.00369(11) 0.00106(11)
Cu3A 0.03282(16) 0.02047(14) 0.02980(15) 0.00373(11) 0.01073(12) 0.00611(11)
Cu4A 0.02513(14) 0.03167(15) 0.02179(14) -0.00407(11) 0.00586(11) -0.00239(11)
O1A 0.0318(8) 0.0216(7) 0.0221(7) -0.0003(6) 0.0065(6) 0.0041(6)
O2A 0.0282(8) 0.0243(8) 0.0242(8) 0.0019(6) 0.0063(6) 0.0009(6)
N1A 0.0310(10) 0.0224(9) 0.0225(9) 0.0005(7) 0.0041(8) 0.0017(7)
C2A 0.0347(12) 0.0279(12) 0.0258(11) 0.0002(9) 0.0049(9) 0.0006(10)
C3A 0.0421(14) 0.0340(13) 0.0226(11) 0.0039(10) 0.0028(10) -0.0003(11)
C4A 0.0432(14) 0.0317(13) 0.0282(12) 0.0068(10) 0.0009(10) 0.0062(11)
C5A 0.0373(13) 0.0312(13) 0.0309(12) 0.0046(10) 0.0061(10) 0.0092(10)
C6A 0.0325(12) 0.0215(10) 0.0262(11) -0.0014(9) 0.0059(9) 0.0007(9)
C7A 0.0350(12) 0.0228(11) 0.0280(11) 0.0044(9) 0.0100(9) 0.0073(9)
N8A 0.0305(10) 0.0218(9) 0.0247(9) 0.0026(7) 0.0077(8) 0.0059(8)
C9A 0.0337(12) 0.0238(11) 0.0263(11) 0.0020(9) 0.0094(9) 0.0026(9)
O10A 0.0376(9) 0.0239(8) 0.0315(9) 0.0069(7) 0.0142(7) 0.0081(7)
C11A 0.0424(14) 0.0326(13) 0.0395(14) 0.0111(11) 0.0201(11) 0.0122(11)
C12A 0.0370(13) 0.0286(12) 0.0357(13) 0.0061(10) 0.0194(11) 0.0087(10)
C13A 0.0445(15) 0.0293(12) 0.0383(14) -0.0004(10) 0.0175(11) -0.0021(11)
C14A 0.0467(15) 0.0424(15) 0.0315(13) 0.0026(11) 0.0103(11) -0.0028(12)
C15A 0.0471(15) 0.0361(14) 0.0333(13) 0.0070(11) 0.0154(11) 0.0002(11)
C16A 0.0416(14) 0.0324(13) 0.0394(14) 0.0017(11) 0.0164(11) -0.0018(11)
C17A 0.0364(13) 0.0398(14) 0.0321(13) 0.0020(11) 0.0105(10) 0.0038(11)
N1B 0.0329(11) 0.0341(11) 0.0268(10) -0.0027(8) 0.0006(8) 0.0073(9)
C2B 0.0379(14) 0.0514(16) 0.0279(12) -0.0015(11) 0.0040(10) 0.0103(12)
C3B 0.0489(17) 0.0619(19) 0.0304(14) -0.0069(13) 0.0006(12) 0.0142(15)
C4B 0.0552(18) 0.0559(19) 0.0349(15) -0.0146(13) -0.0086(13) 0.0082(15)
C5B 0.0463(16) 0.0535(18) 0.0406(16) -0.0125(13) -0.0037(13) -0.0032(14)
C6B 0.0353(13) 0.0374(14) 0.0358(14) -0.0064(11) -0.0011(11) 0.0026(11)
C7B 0.0359(14) 0.0449(15) 0.0380(14) -0.0078(12) 0.0033(11) -0.0096(11)
N8B 0.0286(10) 0.0331(11) 0.0294(10) -0.0036(8) 0.0034(8) -0.0032(8)
C9B 0.0299(12) 0.0326(13) 0.0342(13) 0.0003(10) 0.0053(10) -0.0025(10)
O10B 0.0301(9) 0.0399(10) 0.0304(9) -0.0044(7) 0.0071(7) -0.0076(7)
C11B 0.0457(16) 0.0581(18) 0.0378(15) -0.0010(13) 0.0088(12) -0.0221(14)
C12B 0.0343(14) 0.0479(16) 0.0490(16) -0.0078(13) 0.0150(12) -0.0146(12)
C13B 0.0528(19) 0.085(3) 0.0404(17) -0.0096(16) 0.0121(14) 0.0032(17)
C14B 0.057(2) 0.152(5) 0.0449(19) -0.028(2) 0.0132(17) -0.018(3)
C15B 0.053(2) 0.137(4) 0.091(3) -0.080(3) 0.043(2) -0.044(3)
C16B 0.061(2) 0.083(3) 0.119(4) -0.023(3) 0.053(3) -0.006(2)
C17B 0.056(2) 0.079(3) 0.090(3) 0.014(2) 0.039(2) 0.0023(19)
N1C 0.0324(10) 0.0235(10) 0.0330(10) 0.0016(8) 0.0045(8) 0.0016(8)
C2C 0.0312(13) 0.0275(12) 0.0534(16) 0.0043(11) 0.0078(11) 0.0004(10)
C3C 0.0335(14) 0.0338(14) 0.0687(19) 0.0120(13) 0.0148(13) -0.0032(11)
C4C 0.0395(15) 0.0298(13) 0.0610(18) 0.0120(12) 0.0075(13) -0.0028(11)
C5C 0.0367(13) 0.0253(12) 0.0485(15) 0.0061(11) 0.0047(11) 0.0032(10)
C6C 0.0326(12) 0.0263(12) 0.0321(12) 0.0010(10) 0.0013(10) 0.0025(9)
C7C 0.0465(15) 0.0272(12) 0.0473(15) 0.0112(11) 0.0170(12) 0.0129(11)
N8C 0.0374(11) 0.0245(10) 0.0308(10) 0.0042(8) 0.0095(8) 0.0088(8)
C9C 0.0343(12) 0.0255(11) 0.0283(11) -0.0019(9) 0.0044(9) 0.0055(9)
O10C 0.0341(9) 0.0254(8) 0.0251(8) -0.0001(6) 0.0068(7) 0.0046(7)
C11C 0.0432(15) 0.0310(13) 0.0481(15) 0.0063(11) 0.0169(12) 0.0117(11)
C12C 0.0388(14) 0.0372(14) 0.0562(17) 0.0098(13) 0.0154(13) 0.0136(12)
C13C 0.0425(16) 0.068(2) 0.0466(17) 0.0101(15) 0.0112(13) 0.0155(15)
C14C 0.054(2) 0.086(3) 0.058(2) 0.0223(19) 0.0244(16) 0.0236(19)
C15C 0.054(2) 0.074(3) 0.105(3) 0.041(2) 0.035(2) 0.019(2)
C16C 0.055(2) 0.057(2) 0.130(4) 0.013(2) 0.037(2) 0.0010(18)
C17C 0.0502(18) 0.0449(18) 0.086(3) -0.0021(17) 0.0222(17) 0.0044(14)
N1D 0.0294(10) 0.0371(11) 0.0251(10) -0.0037(8) 0.0073(8) -0.0002(8)
C2D 0.0307(12) 0.0421(14) 0.0279(12) -0.0023(10) 0.0045(10) 0.0017(10)
C3D 0.0327(13) 0.0513(16) 0.0307(13) -0.0047(11) 0.0095(10) 0.0056(11)
C4D 0.0402(14) 0.0553(17) 0.0296(13) -0.0123(12) 0.0103(11) 0.0029(12)
C5D 0.0355(14) 0.0643(19) 0.0318(13) -0.0178(13) 0.0073(11) -0.0047(13)
C6D 0.0304(12) 0.0497(15) 0.0275(12) -0.0091(11) 0.0076(10) -0.0013(11)
C7D 0.0315(13) 0.071(2) 0.0297(13) -0.0187(13) 0.0104(10) -0.0063(13)
N8D 0.0275(10) 0.0443(12) 0.0263(10) -0.0114(9) 0.0073(8) -0.0044(9)
C9D 0.0269(11) 0.0266(11) 0.0286(12) -0.0052(9) 0.0055(9) -0.0011(9)
O10D 0.0283(8) 0.0231(8) 0.0269(8) -0.0025(6) 0.0077(6) 0.0011(6)
C11D 0.0298(12) 0.0434(14) 0.0341(13) -0.0122(11) 0.0082(10) -0.0060(11)
C12D 0.0269(12) 0.0393(14) 0.0334(13) -0.0082(11) 0.0056(10) -0.0055(10)
C13D 0.0372(15) 0.0430(16) 0.0624(19) 0.0028(14) 0.0131(13) -0.0058(12)
C14D 0.0430(17) 0.074(2) 0.062(2) 0.0126(18) 0.0168(15) -0.0119(16)
C15D 0.0385(16) 0.117(3) 0.0474(18) -0.022(2) 0.0208(14) -0.0238(19)
C16D 0.0359(16) 0.077(2) 0.080(2) -0.045(2) 0.0209(16) -0.0070(16)
C17D 0.0342(14) 0.0414(15) 0.0642(19) -0.0173(14) 0.0147(13) -0.0070(12)
Cu1B 0.02124(14) 0.02770(15) 0.04854(19) -0.00117(13) 0.00827(13) 0.00050(11)
Cu2B 0.02861(16) 0.04109(19) 0.04818(19) 0.00640(14) 0.01444(14) 0.00481(13)
O1B 0.0246(8) 0.0346(9) 0.0464(10) -0.0060(8) 0.0096(7) -0.0005(7)
N1E 0.0263(10) 0.0314(11) 0.0577(14) -0.0032(10) 0.0044(10) -0.0011(9)
C2E 0.0374(15) 0.0462(16) 0.0535(18) -0.0075(14) 0.0006(13) 0.0007(12)
C3E 0.0488(18) 0.056(2) 0.0573(19) -0.0030(16) -0.0039(15) 0.0000(15)
C4E 0.0467(18) 0.0491(19) 0.078(3) 0.0032(17) -0.0126(17) 0.0075(14)
C5E 0.0332(14) 0.0425(16) 0.076(2) -0.0015(15) 0.0006(14) 0.0086(12)
C6E 0.0281(13) 0.0305(13) 0.0658(19) -0.0050(13) 0.0047(12) 0.0001(10)
C7E 0.0281(13) 0.0358(14) 0.0664(19) -0.0021(13) 0.0122(12) 0.0046(11)
N8E 0.0218(10) 0.0325(11) 0.0597(15) -0.0056(10) 0.0109(9) 0.0007(8)
C9E 0.0287(13) 0.0360(14) 0.0625(18) -0.0059(13) 0.0179(12) -0.0031(11)
O10E 0.0326(10) 0.0476(12) 0.0569(12) 0.0023(9) 0.0193(9) 0.0030(8)
C11E 0.0450(17) 0.0463(17) 0.092(3) -0.0011(17) 0.0393(18) 0.0004(14)
C12E 0.029(2) 0.057(3) 0.042(3) -0.017(2) 0.009(2) 0.004(2)
C13E 0.044(3) 0.077(3) 0.061(3) -0.036(3) 0.000(2) 0.004(3)
C14E 0.063(3) 0.086(4) 0.051(3) 0.004(3) 0.016(3) 0.015(3)
C15E 0.063(3) 0.081(4) 0.047(3) 0.016(3) 0.021(3) 0.032(3)
C16E 0.043(3) 0.063(3) 0.056(3) 0.004(3) 0.026(2) 0.009(2)
C17E 0.029(2) 0.057(3) 0.036(3) -0.006(2) 0.011(2) -0.001(2)
C12' 0.025(2) 0.055(3) 0.039(3) -0.020(2) 0.008(2) -0.002(2)
C13' 0.050(3) 0.078(4) 0.058(3) -0.033(3) -0.001(3) -0.002(3)
C14' 0.066(4) 0.087(4) 0.057(3) -0.011(3) 0.007(3) 0.015(3)
C15' 0.057(3) 0.071(4) 0.043(3) 0.024(3) 0.025(3) 0.019(3)
C16' 0.057(3) 0.079(3) 0.049(3) 0.013(3) 0.021(3) 0.016(3)
C17' 0.035(3) 0.059(3) 0.042(3) -0.002(3) 0.014(3) -0.002(3)
N1F 0.0412(14) 0.0541(16) 0.0676(17) 0.0201(13) 0.0221(12) 0.0071(12)
C2F 0.0489(19) 0.065(2) 0.091(3) 0.024(2) 0.0300(18) 0.0027(17)
C3F 0.062(2) 0.086(3) 0.100(3) 0.030(3) 0.036(2) -0.007(2)
C4F 0.078(3) 0.072(3) 0.102(3) 0.038(2) 0.031(2) 0.003(2)
C5F 0.068(2) 0.072(3) 0.080(3) 0.032(2) 0.026(2) 0.014(2)
C6F 0.0512(18) 0.064(2) 0.064(2) 0.0246(17) 0.0209(16) 0.0105(16)
C7F 0.0467(18) 0.073(2) 0.071(2) 0.0353(19) 0.0219(16) 0.0202(16)
N8F 0.0342(12) 0.0459(14) 0.0543(14) 0.0157(11) 0.0131(10) 0.0101(10)
C9F 0.0284(12) 0.0301(13) 0.0544(16) -0.0019(12) 0.0116(11) 0.0005(10)
O10F 0.0321(9) 0.0292(9) 0.0496(11) 0.0023(8) 0.0125(8) 0.0019(7)
C11F 0.0373(15) 0.0328(14) 0.077(2) 0.0102(14) 0.0214(14) 0.0086(12)
C12F 0.0306(13) 0.0344(14) 0.0609(18) 0.0065(13) 0.0100(12) 0.0125(11)
C13F 0.0352(14) 0.0422(15) 0.0518(17) 0.0074(13) 0.0100(12) 0.0092(11)
C14F 0.0355(15) 0.0443(16) 0.069(2) 0.0105(15) 0.0096(14) 0.0051(12)
C15F 0.0386(16) 0.0492(18) 0.081(2) -0.0017(17) 0.0071(16) 0.0051(13)
C16F 0.051(2) 0.084(3) 0.061(2) -0.016(2) -0.0022(17) 0.0102(19)
C17F 0.0451(17) 0.076(2) 0.0506(18) 0.0084(16) 0.0136(14) 0.0159(16)
Cl1G 0.0342(3) 0.0245(3) 0.0343(3) 0.0014(2) 0.0042(2) 0.0051(2)
O1G 0.0583(13) 0.0332(10) 0.0536(12) 0.0142(9) 0.0187(10) 0.0080(9)
O2G 0.0433(10) 0.0336(9) 0.0330(9) -0.0030(7) 0.0074(8) 0.0010(8)
O3G 0.0369(10) 0.0388(10) 0.0525(12) -0.0063(9) 0.0067(9) 0.0084(8)
O4G 0.0496(11) 0.0494(12) 0.0319(9) -0.0103(8) -0.0010(8) 0.0030(9)
Cl1H 0.0664(5) 0.0463(4) 0.0649(5) 0.0195(4) 0.0409(4) 0.0168(4)
O1H 0.0581(12) 0.0324(10) 0.0421(11) 0.0045(8) 0.0149(9) 0.0009(9)
O2H 0.109(2) 0.0642(16) 0.095(2) 0.0448(15) 0.0698(18) 0.0412(16)
O3H 0.0736(18) 0.0544(15) 0.144(3) 0.0099(16) 0.0677(19) 0.0045(13)
O4H 0.0909(19) 0.0747(17) 0.0475(13) 0.0031(12) 0.0329(13) 0.0229(14)
Cl1I 0.0273(10) 0.0475(14) 0.0419(10) -0.0152(10) 0.0036(7) 0.0085(10)
O1I 0.050(3) 0.084(4) 0.139(5) -0.058(4) 0.006(3) 0.025(3)
O2I 0.031(3) 0.066(4) 0.074(5) -0.019(4) 0.010(3) -0.001(2)
O3I 0.063(4) 0.107(5) 0.038(3) -0.009(3) 0.007(2) -0.023(3)
O4I 0.058(3) 0.101(4) 0.088(4) 0.032(3) -0.003(3) -0.007(3)
Cl1' 0.0341(11) 0.0450(14) 0.0574(16) 0.0006(12) 0.0179(11) 0.0059(10)
O1I' 0.068(3) 0.048(3) 0.043(2) -0.0001(19) 0.002(2) 0.021(2)
O2I' 0.043(3) 0.079(5) 0.051(3) 0.009(3) 0.010(2) 0.031(3)
O3I' 0.062(4) 0.098(5) 0.110(6) -0.039(5) 0.021(4) -0.033(3)
O4I' 0.075(3) 0.097(4) 0.094(4) 0.003(3) 0.057(3) -0.001(3)
N1S 0.068(2) 0.125(3) 0.075(2) -0.016(2) 0.0218(19) -0.005(2)
C2S 0.059(2) 0.103(3) 0.0438(19) 0.005(2) 0.0105(16) 0.012(2)
C3S 0.139(5) 0.114(4) 0.065(3) 0.005(3) 0.033(3) 0.043(4)

loop_
_atom_type_symbol
_atom_type_description
_atom_type_scat_dispersion_real
_atom_type_scat_dispersion_imag
_atom_type_scat_source
C C 0.0033 0.0016 'International Tables Vol C Tables 4.2.6.8 and 6.1.1.4'
H H 0.0000 0.0000 'International Tables Vol C Tables 4.2.6.8 and 6.1.1.4'
N N 0.0061 0.0033 'International Tables Vol C Tables 4.2.6.8 and 6.1.1.4'
O O 0.0106 0.0060 'International Tables Vol C Tables 4.2.6.8 and 6.1.1.4'
Cl Cl 0.1484 0.1585 'International Tables Vol C Tables 4.2.6.8 and 6.1.1.4'
Cu Cu 0.3201 1.2651 'International Tables Vol C Tables 4.2.6.8 and 6.1.1.4'

loop_
_geom_angle_atom_site_label_1
_geom_angle_atom_site_label_2
_geom_angle_atom_site_label_3
_geom_angle
_geom_angle_site_symmetry_1
_geom_angle_site_symmetry_3
_geom_angle_publ_flag
N8A Cu1A O2A 171.57(8) . . ?
N8A Cu1A N1A 83.42(8) . . ?
O2A Cu1A N1A 96.20(7) . . ?
N8A Cu1A O1A 96.01(7) . . ?
O2A Cu1A O1A 82.32(6) . . ?
N1A Cu1A O1A 166.09(7) . . ?
N8A Cu1A O10D 94.19(7) . . ?
O2A Cu1A O10D 93.97(6) . . ?
N1A Cu1A O10D 106.87(7) . . ?
O1A Cu1A O10D 87.04(6) . . ?
N8A Cu1A Cu2A 133.58(6) . . ?
O2A Cu1A Cu2A 42.64(5) . . ?
N1A Cu1A Cu2A 133.35(6) . . ?
O1A Cu1A Cu2A 40.93(5) . . ?
O10D Cu1A Cu2A 98.49(4) . . ?
N8A Cu1A Cu3A 81.04(6) . . ?
O2A Cu1A Cu3A 102.40(5) . . ?
N1A Cu1A Cu3A 152.59(6) . . ?
O1A Cu1A Cu3A 39.46(5) . . ?
O10D Cu1A Cu3A 52.34(4) . . ?
Cu2A Cu1A Cu3A 72.409(10) . . ?
N8B Cu2A O1A 173.56(8) . . ?
N8B Cu2A N1B 83.14(9) . . ?
O1A Cu2A N1B 98.31(8) . . ?
N8B Cu2A O2A 94.26(8) . . ?
O1A Cu2A O2A 81.68(6) . . ?
N1B Cu2A O2A 154.17(8) . . ?
N8B Cu2A O10C 96.86(8) . . ?
O1A Cu2A O10C 87.63(6) . . ?
N1B Cu2A O10C 122.90(7) . . ?
O2A Cu2A O10C 82.92(6) . . ?
N8B Cu2A Cu1A 132.11(6) . . ?
O1A Cu2A Cu1A 42.79(5) . . ?
N1B Cu2A Cu1A 129.64(6) . . ?
O2A Cu2A Cu1A 40.13(4) . . ?
O10C Cu2A Cu1A 91.50(4) . . ?
N8B Cu2A Cu4A 81.27(6) . . ?
O1A Cu2A Cu4A 98.50(5) . . ?
N1B Cu2A Cu4A 160.37(6) . . ?
O2A Cu2A Cu4A 39.87(4) . . ?
O10C Cu2A Cu4A 48.02(4) . . ?
Cu1A Cu2A Cu4A 69.988(10) . . ?
O10A Cu3A N8C 170.22(8) . . ?
O10A Cu3A O1A 88.79(7) . . ?
N8C Cu3A O1A 99.82(8) . . ?
O10A Cu3A N1C 87.68(8) . . ?
N8C Cu3A N1C 82.62(8) . . ?
O1A Cu3A N1C 158.87(7) . . ?
O10A Cu3A Cu1A 74.72(5) . . ?
N8C Cu3A Cu1A 114.89(6) . . ?
O1A Cu3A Cu1A 40.73(4) . . ?
N1C Cu3A Cu1A 155.02(6) . . ?
O10B Cu4A N8D 162.58(8) . . ?
O10B Cu4A O2A 88.34(7) . . ?
N8D Cu4A O2A 99.26(8) . . ?
O10B Cu4A N1D 86.73(8) . . ?
N8D Cu4A N1D 82.00(8) . . ?
O2A Cu4A N1D 165.25(8) . . ?
O10B Cu4A O10C 93.40(7) . . ?
N8D Cu4A O10C 103.15(8) . . ?
O2A Cu4A O10C 81.80(6) . . ?
N1D Cu4A O10C 112.35(7) . . ?
O10B Cu4A Cu2A 75.22(5) . . ?
N8D Cu4A Cu2A 120.52(6) . . ?
O2A Cu4A Cu2A 41.15(4) . . ?
N1D Cu4A Cu2A 148.87(6) . . ?
O10C Cu4A Cu2A 45.56(4) . . ?
Cu2A O1A Cu3A 129.98(8) . . ?
Cu2A O1A Cu1A 96.29(7) . . ?
Cu3A O1A Cu1A 99.80(7) . . ?
Cu2A O1A H1AO 103.8 . . ?
Cu3A O1A H1AO 123.1 . . ?
Cu1A O1A H1AO 90.2 . . ?
Cu1A O2A Cu4A 124.10(8) . . ?
Cu1A O2A Cu2A 97.23(7) . . ?
Cu4A O2A Cu2A 98.99(7) . . ?
Cu1A O2A H2AO 109.1 . . ?
Cu4A O2A H2AO 117.9 . . ?
Cu2A O2A H2AO 104.0 . . ?
C6A N1A C2A 119.5(2) . . ?
C6A N1A Cu1A 113.54(15) . . ?
C2A N1A Cu1A 126.94(16) . . ?
N1A C2A C3A 121.7(2) . . ?
N1A C2A H2A 119.1 . . ?
C3A C2A H2A 119.1 . . ?
C2A C3A C4A 118.8(2) . . ?
C2A C3A H3A 120.6 . . ?
C4A C3A H3A 120.6 . . ?
C5A C4A C3A 119.5(2) . . ?
C5A C4A H4A 120.2 . . ?
C3A C4A H4A 120.2 . . ?
C4A C5A C6A 119.1(2) . . ?
C4A C5A H5A 120.5 . . ?
C6A C5A H5A 120.5 . . ?
N1A C6A C5A 121.3(2) . . ?
N1A C6A C7A 116.4(2) . . ?
C5A C6A C7A 122.3(2) . . ?
N8A C7A C6A 109.07(18) . . ?
N8A C7A H7AA 109.9 . . ?
C6A C7A H7AA 109.9 . . ?
N8A C7A H7AB 109.9 . . ?
C6A C7A H7AB 109.9 . . ?
H7AA C7A H7AB 108.3 . . ?
C9A N8A C7A 120.49(19) . . ?
C9A N8A Cu1A 125.70(16) . . ?
C7A N8A Cu1A 113.80(14) . . ?
O10A C9A N8A 123.5(2) . . ?
O10A C9A C11A 116.9(2) . . ?
N8A C9A C11A 119.6(2) . . ?
C9A O10A Cu3A 134.58(15) . . ?
C12A C11A C9A 113.8(2) . . ?
C12A C11A H11A 108.8 . . ?
C9A C11A H11A 108.8 . . ?
C12A C11A H11B 108.8 . . ?
C9A C11A H11B 108.8 . . ?
H11A C11A H11B 107.7 . . ?
C17A C12A C13A 118.6(2) . . ?
C17A C12A C11A 120.9(2) . . ?
C13A C12A C11A 120.4(2) . . ?
C12A C13A C14A 120.5(3) . . ?
C12A C13A H13A 119.7 . . ?
C14A C13A H13A 119.7 . . ?
C15A C14A C13A 120.2(3) . . ?
C15A C14A H14A 119.9 . . ?
C13A C14A H14A 119.9 . . ?
C16A C15A C14A 119.8(2) . . ?
C16A C15A H15A 120.1 . . ?
C14A C15A H15A 120.1 . . ?
C15A C16A C17A 120.1(3) . . ?
C15A C16A H16A 119.9 . . ?
C17A C16A H16A 119.9 . . ?
C12A C17A C16A 120.7(2) . . ?
C12A C17A H17A 119.6 . . ?
C16A C17A H17A 119.6 . . ?
C6B N1B C2B 119.1(2) . . ?
C6B N1B Cu2A 113.81(17) . . ?
C2B N1B Cu2A 126.62(19) . . ?
N1B C2B C3B 122.4(3) . . ?
N1B C2B H2B 118.8 . . ?
C3B C2B H2B 118.8 . . ?
C2B C3B C4B 118.9(3) . . ?
C2B C3B H3B 120.6 . . ?
C4B C3B H3B 120.6 . . ?
C3B C4B C5B 119.5(3) . . ?
C3B C4B H4B 120.2 . . ?
C5B C4B H4B 120.2 . . ?
C4B C5B C6B 119.0(3) . . ?
C4B C5B H5B 120.5 . . ?
C6B C5B H5B 120.5 . . ?
N1B C6B C5B 121.1(3) . . ?
N1B C6B C7B 116.9(2) . . ?
C5B C6B C7B 122.0(3) . . ?
N8B C7B C6B 109.8(2) . . ?
N8B C7B H7BA 109.7 . . ?
C6B C7B H7BA 109.7 . . ?
N8B C7B H7BB 109.7 . . ?
C6B C7B H7BB 109.7 . . ?
H7BA C7B H7BB 108.2 . . ?
C9B N8B C7B 119.6(2) . . ?
C9B N8B Cu2A 125.46(17) . . ?
C7B N8B Cu2A 114.81(16) . . ?
O10B C9B N8B 123.1(2) . . ?
O10B C9B C11B 116.0(2) . . ?
N8B C9B C11B 120.9(2) . . ?
C9B O10B Cu4A 134.70(16) . . ?
C12B C11B C9B 114.6(2) . . ?
C12B C11B H11C 108.6 . . ?
C9B C11B H11C 108.6 . . ?
C12B C11B H11D 108.6 . . ?
C9B C11B H11D 108.6 . . ?
H11C C11B H11D 107.6 . . ?
C13B C12B C17B 117.9(3) . . ?
C13B C12B C11B 122.4(3) . . ?
C17B C12B C11B 119.7(3) . . ?
C12B C13B C14B 119.7(4) . . ?
C12B C13B H13B 120.1 . . ?
C14B C13B H13B 120.1 . . ?
C15B C14B C13B 120.3(4) . . ?
C15B C14B H14B 119.8 . . ?
C13B C14B H14B 119.8 . . ?
C16B C15B C14B 120.1(4) . . ?
C16B C15B H15B 119.9 . . ?
C14B C15B H15B 119.9 . . ?
C15B C16B C17B 119.5(4) . . ?
C15B C16B H16B 120.2 . . ?
C17B C16B H16B 120.2 . . ?
C12B C17B C16B 122.3(4) . . ?
C12B C17B H17B 118.8 . . ?
C16B C17B H17B 118.8 . . ?
C6C N1C C2C 118.9(2) . . ?
C6C N1C Cu3A 114.44(17) . . ?
C2C N1C Cu3A 126.23(17) . . ?
N1C C2C C3C 122.0(2) . . ?
N1C C2C H2C 119.0 . . ?
C3C C2C H2C 119.0 . . ?
C2C C3C C4C 119.0(3) . . ?
C2C C3C H3C 120.5 . . ?
C4C C3C H3C 120.5 . . ?
C5C C4C C3C 119.2(3) . . ?
C5C C4C H4C 120.4 . . ?
C3C C4C H4C 120.4 . . ?
C4C C5C C6C 118.9(2) . . ?
C4C C5C H5C 120.5 . . ?
C6C C5C H5C 120.5 . . ?
N1C C6C C5C 121.9(2) . . ?
N1C C6C C7C 117.2(2) . . ?
C5C C6C C7C 120.9(2) . . ?
N8C C7C C6C 110.8(2) . . ?
N8C C7C H7CA 109.5 . . ?
C6C C7C H7CA 109.5 . . ?
N8C C7C H7CB 109.5 . . ?
C6C C7C H7CB 109.5 . . ?
H7CA C7C H7CB 108.1 . . ?
C9C N8C C7C 117.5(2) . . ?
C9C N8C Cu3A 128.06(16) . . ?
C7C N8C Cu3A 114.46(16) . . ?
O10C C9C N8C 122.8(2) . . ?
O10C C9C C11C 118.0(2) . . ?
N8C C9C C11C 119.3(2) . . ?
C9C O10C Cu2A 129.47(15) . . ?
C9C O10C Cu4A 138.32(15) . . ?
Cu2A O10C Cu4A 86.42(6) . . ?
C12C C11C C9C 116.3(2) . . ?
C12C C11C H11E 108.2 . . ?
C9C C11C H11E 108.2 . . ?
C12C C11C H11F 108.2 . . ?
C9C C11C H11F 108.2 . . ?
H11E C11C H11F 107.4 . . ?
C17C C12C C13C 118.2(3) . . ?
C17C C12C C11C 122.0(3) . . ?
C13C C12C C11C 119.8(3) . . ?
C14C C13C C12C 120.6(4) . . ?
C14C C13C H13C 119.7 . . ?
C12C C13C H13C 119.7 . . ?
C15C C14C C13C 120.0(4) . . ?
C15C C14C H14C 120.0 . . ?
C13C C14C H14C 120.0 . . ?
C16C C15C C14C 120.3(4) . . ?
C16C C15C H15C 119.9 . . ?
C14C C15C H15C 119.9 . . ?
C15C C16C C17C 120.4(4) . . ?
C15C C16C H16C 119.8 . . ?
C17C C16C H16C 119.8 . . ?
C12C C17C C16C 120.4(4) . . ?
C12C C17C H17C 119.8 . . ?
C16C C17C H17C 119.8 . . ?
C6D N1D C2D 119.2(2) . . ?
C6D N1D Cu4A 114.94(16) . . ?
C2D N1D Cu4A 125.71(17) . . ?
N1D C2D C3D 122.1(2) . . ?
N1D C2D H2D 119.0 . . ?
C3D C2D H2D 119.0 . . ?
C4D C3D C2D 118.6(2) . . ?
C4D C3D H3D 120.7 . . ?
C2D C3D H3D 120.7 . . ?
C3D C4D C5D 119.6(2) . . ?
C3D C4D H4D 120.2 . . ?
C5D C4D H4D 120.2 . . ?
C4D C5D C6D 118.7(2) . . ?
C4D C5D H5D 120.6 . . ?
C6D C5D H5D 120.6 . . ?
N1D C6D C5D 121.8(2) . . ?
N1D C6D C7D 115.8(2) . . ?
C5D C6D C7D 122.4(2) . . ?
N8D C7D C6D 109.4(2) . . ?
N8D C7D H7DA 109.8 . . ?
C6D C7D H7DA 109.8 . . ?
N8D C7D H7DB 109.8 . . ?
C6D C7D H7DB 109.8 . . ?
H7DA C7D H7DB 108.2 . . ?
C9D N8D C7D 119.4(2) . . ?
C9D N8D Cu4A 128.39(16) . . ?
C7D N8D Cu4A 112.23(16) . . ?
O10D C9D N8D 122.6(2) . . ?
O10D C9D C11D 118.3(2) . . ?
N8D C9D C11D 119.1(2) . . ?
C9D O10D Cu1A 119.34(15) . . ?
C12D C11D C9D 114.7(2) . . ?
C12D C11D H11G 108.6 . . ?
C9D C11D H11G 108.6 . . ?
C12D C11D H11H 108.6 . . ?
C9D C11D H11H 108.6 . . ?
H11G C11D H11H 107.6 . . ?
C17D C12D C13D 119.5(3) . . ?
C17D C12D C11D 120.4(3) . . ?
C13D C12D C11D 120.0(2) . . ?
C12D C13D C14D 120.3(3) . . ?
C12D C13D H13D 119.9 . . ?
C14D C13D H13D 119.9 . . ?
C15D C14D C13D 119.8(3) . . ?
C15D C14D H14D 120.1 . . ?
C13D C14D H14D 120.1 . . ?
C14D C15D C16D 120.4(3) . . ?
C14D C15D H15D 119.8 . . ?
C16D C15D H15D 119.8 . . ?
C17D C16D C15D 119.3(3) . . ?
C17D C16D H16D 120.3 . . ?
C15D C16D H16D 120.3 . . ?
C12D C17D C16D 120.7(3) . . ?
C12D C17D H17D 119.6 . . ?
C16D C17D H17D 119.6 . . ?
N8E Cu1B O1B 172.97(8) . 2_656 ?
N8E Cu1B N1E 83.08(10) . . ?
O1B Cu1B N1E 98.36(9) 2_656 . ?
N8E Cu1B O1B 94.91(9) . . ?
O1B Cu1B O1B 81.79(8) 2_656 . ?
N1E Cu1B O1B 163.91(8) . . ?
N8E Cu1B O10F 94.47(8) . 2_656 ?
O1B Cu1B O10F 91.43(7) 2_656 2_656 ?
N1E Cu1B O10F 111.21(8) . 2_656 ?
O1B Cu1B O10F 84.84(7) . 2_656 ?
N8E Cu1B Cu1B 132.53(7) . 2_656 ?
O1B Cu1B Cu1B 42.66(5) 2_656 2_656 ?
N1E Cu1B Cu1B 133.78(7) . 2_656 ?
O1B Cu1B Cu1B 40.67(5) . 2_656 ?
O10F Cu1B Cu1B 96.17(5) 2_656 2_656 ?
N8E Cu1B Cu2B 81.94(7) . . ?
O1B Cu1B Cu2B 99.20(5) 2_656 . ?
N1E Cu1B Cu2B 153.35(7) . . ?
O1B Cu1B Cu2B 40.21(5) . . ?
O10F Cu1B Cu2B 48.56(5) 2_656 . ?
Cu1B Cu1B Cu2B 71.462(12) 2_656 . ?
O10E Cu2B O1B 89.49(8) . . ?
O10E Cu2B N8F 165.86(10) . . ?
O1B Cu2B N8F 99.13(9) . . ?
O10E Cu2B N1F 88.89(10) . . ?
O1B Cu2B N1F 175.03(11) . . ?
N8F Cu2B N1F 81.57(10) . . ?
O10E Cu2B O10F 89.38(8) . 2_656 ?
O1B Cu2B O10F 82.61(7) . 2_656 ?
N8F Cu2B O10F 102.75(9) . 2_656 ?
N1F Cu2B O10F 102.07(10) . 2_656 ?
O10E Cu2B Cu1B 75.27(6) . . ?
O1B Cu2B Cu1B 41.51(5) . . ?
N8F Cu2B Cu1B 118.50(7) . . ?
N1F Cu2B Cu1B 142.13(8) . . ?
O10F Cu2B Cu1B 44.90(5) 2_656 . ?
Cu1B O1B Cu2B 126.42(9) 2_656 . ?
Cu1B O1B Cu1B 96.67(8) 2_656 . ?
Cu2B O1B Cu1B 98.28(8) . . ?
Cu1B O1B H1BO 110.7 2_656 . ?
Cu2B O1B H1BO 111.2 . . ?
Cu1B O1B H1BO 110.7 . . ?
C2E N1E C6E 119.5(3) . . ?
C2E N1E Cu1B 127.45(19) . . ?
C6E N1E Cu1B 112.9(2) . . ?
N1E C2E C3E 122.0(3) . . ?
N1E C2E H2E 119.0 . . ?
C3E C2E H2E 119.0 . . ?
C2E C3E C4E 118.8(3) . . ?
C2E C3E H3E 120.6 . . ?
C4E C3E H3E 120.6 . . ?
C5E C4E C3E 119.2(3) . . ?
C5E C4E H4E 120.4 . . ?
C3E C4E H4E 120.4 . . ?
C4E C5E C6E 119.4(3) . . ?
C4E C5E H5E 120.3 . . ?
C6E C5E H5E 120.3 . . ?
N1E C6E C5E 121.0(3) . . ?
N1E C6E C7E 117.2(2) . . ?
C5E C6E C7E 121.8(3) . . ?
N8E C7E C6E 109.7(2) . . ?
N8E C7E H7EA 109.7 . . ?
C6E C7E H7EA 109.7 . . ?
N8E C7E H7EB 109.7 . . ?
C6E C7E H7EB 109.7 . . ?
H7EA C7E H7EB 108.2 . . ?
C9E N8E C7E 121.6(2) . . ?
C9E N8E Cu1B 125.09(18) . . ?
C7E N8E Cu1B 113.19(19) . . ?
O10E C9E N8E 123.8(2) . . ?
O10E C9E C11E 115.9(3) . . ?
N8E C9E C11E 120.3(3) . . ?
C9E O10E Cu2B 133.81(19) . . ?
C12' C11E C9E 114.7(2) . . ?
C9E C11E C12E 113.8(2) . . ?
C9E C11E H11I 108.8 . . ?
C12E C11E H11I 108.8 . . ?
C9E C11E H11J 108.8 . . ?
C12E C11E H11J 108.8 . . ?
H11I C11E H11J 107.7 . . ?
C12' C11E H11K 108.2 . . ?
C9E C11E H11K 108.4 . . ?
C12' C11E H11L 109.5 . . ?
C9E C11E H11L 108.4 . . ?
H11K C11E H11L 107.5 . . ?
C13E C12E C17E 118.3(3) . . ?
C13E C12E C11E 123.7(3) . . ?
C17E C12E C11E 118.0(3) . . ?
C12E C13E C14E 120.4(3) . . ?
C12E C13E H13E 119.8 . . ?
C14E C13E H13E 119.8 . . ?
C13E C14E C15E 121.3(3) . . ?
C13E C14E H14E 119.3 . . ?
C15E C14E H14E 119.3 . . ?
C14E C15E C16E 118.2(3) . . ?
C14E C15E H15E 120.9 . . ?
C16E C15E H15E 120.9 . . ?
C17E C16E C15E 120.2(3) . . ?
C17E C16E H16E 119.9 . . ?
C15E C16E H16E 119.9 . . ?
C16E C17E C12E 121.6(3) . . ?
C16E C17E H17E 119.2 . . ?
C12E C17E H17E 119.2 . . ?
C13' C12' C17' 121.2(3) . . ?
C13' C12' C11E 118.2(3) . . ?
C17' C12' C11E 120.7(3) . . ?
C14' C13' C12' 119.5(3) . . ?
C14' C13' H13' 120.3 . . ?
C12' C13' H13' 120.3 . . ?
C15' C14' C13' 119.3(3) . . ?
C15' C14' H14' 120.4 . . ?
C13' C14' H14' 120.4 . . ?
C14' C15' C16' 121.6(3) . . ?
C14' C15' H15' 119.2 . . ?
C16' C15' H15' 119.2 . . ?
C15' C16' C17' 119.1(3) . . ?
C15' C16' H16' 120.4 . . ?
C17' C16' H16' 120.4 . . ?
C12' C17' C16' 119.4(3) . . ?
C12' C17' H17' 120.3 . . ?
C16' C17' H17' 120.3 . . ?
C2F N1F C6F 118.7(3) . . ?
C2F N1F Cu2B 126.9(2) . . ?
C6F N1F Cu2B 114.3(2) . . ?
N1F C2F C3F 121.8(4) . . ?
N1F C2F H2F 119.1 . . ?
C3F C2F H2F 119.1 . . ?
C4F C3F C2F 118.6(4) . . ?
C4F C3F H3F 120.7 . . ?
C2F C3F H3F 120.7 . . ?
C5F C4F C3F 120.0(4) . . ?
C5F C4F H4F 120.0 . . ?
C3F C4F H4F 120.0 . . ?
C4F C5F C6F 118.5(4) . . ?
C4F C5F H5F 120.7 . . ?
C6F C5F H5F 120.7 . . ?
N1F C6F C5F 122.3(3) . . ?
N1F C6F C7F 116.1(3) . . ?
C5F C6F C7F 121.6(3) . . ?
N8F C7F C6F 108.3(3) . . ?
N8F C7F H7FA 110.0 . . ?
C6F C7F H7FA 110.0 . . ?
N8F C7F H7FB 110.0 . . ?
C6F C7F H7FB 110.0 . . ?
H7FA C7F H7FB 108.4 . . ?
C9F N8F C7F 120.7(2) . . ?
C9F N8F Cu2B 128.17(19) . . ?
C7F N8F Cu2B 111.12(19) . . ?
O10F C9F N8F 122.3(2) . . ?
O10F C9F C11F 114.0(2) . . ?
N8F C9F C11F 123.7(3) . . ?
C9F O10F Cu1B 125.72(17) . 2_656 ?
C9F O10F Cu2B 140.07(17) . 2_656 ?
Cu1B O10F Cu2B 86.54(6) 2_656 2_656 ?
C12F C11F C9F 109.2(2) . . ?
C12F C11F H11M 109.8 . . ?
C9F C11F H11M 109.8 . . ?
C12F C11F H11N 109.8 . . ?
C9F C11F H11N 109.8 . . ?
H11M C11F H11N 108.3 . . ?
C17F C12F C13F 118.5(3) . . ?
C17F C12F C11F 121.2(3) . . ?
C13F C12F C11F 120.3(3) . . ?
C14F C13F C12F 121.3(3) . . ?
C14F C13F H13F 119.3 . . ?
C12F C13F H13F 119.3 . . ?
C15F C14F C13F 119.5(3) . . ?
C15F C14F H14F 120.2 . . ?
C13F C14F H14F 120.2 . . ?
C14F C15F C16F 120.0(3) . . ?
C14F C15F H15F 120.0 . . ?
C16F C15F H15F 120.0 . . ?
C15F C16F C17F 120.6(4) . . ?
C15F C16F H16F 119.7 . . ?
C17F C16F H16F 119.7 . . ?
C12F C17F C16F 120.0(3) . . ?
C12F C17F H17F 120.0 . . ?
C16F C17F H17F 120.0 . . ?
O4G Cl1G O3G 109.79(12) . . ?
O4G Cl1G O1G 111.29(13) . . ?
O3G Cl1G O1G 110.33(13) . . ?
O4G Cl1G O2G 108.94(12) . . ?
O3G Cl1G O2G 109.36(12) . . ?
O1G Cl1G O2G 107.08(12) . . ?
O3H Cl1H O2H 110.08(18) . . ?
O3H Cl1H O1H 109.18(18) . . ?
O2H Cl1H O1H 109.01(14) . . ?
O3H Cl1H O4H 110.81(17) . . ?
O2H Cl1H O4H 109.64(19) . . ?
O1H Cl1H O4H 108.09(14) . . ?
O1I Cl1I O2I 109.9(3) . . ?
O1I Cl1I O4I 108.7(3) . . ?
O2I Cl1I O4I 110.5(5) . . ?
O1I Cl1I O3I 108.5(3) . . ?
O2I Cl1I O3I 110.6(3) . . ?
O4I Cl1I O3I 108.5(3) . . ?
O3I' Cl1' O4I' 111.3(3) . . ?
O3I' Cl1' O2I' 110.4(3) . . ?
O4I' Cl1' O2I' 109.7(5) . . ?
O3I' Cl1' O1I' 110.0(3) . . ?
O4I' Cl1' O1I' 106.8(3) . . ?
O2I' Cl1' O1I' 108.5(3) . . ?
N1S C2S C3S 177.2(5) . . ?
C2S C3S H3S1 109.5 . . ?
C2S C3S H3S2 109.5 . . ?
H3S1 C3S H3S2 109.5 . . ?
C2S C3S H3S3 109.5 . . ?
H3S1 C3S H3S3 109.5 . . ?
H3S2 C3S H3S3 109.5 . . ?

loop_
_geom_bond_atom_site_label_1
_geom_bond_atom_site_label_2
_geom_bond_distance
_geom_bond_site_symmetry_2
_geom_bond_publ_flag
Cu1A N8A 1.9282(19) . ?
Cu1A O2A 1.9384(16) . ?
Cu1A N1A 1.9884(19) . ?
Cu1A O1A 2.0390(16) . ?
Cu1A O10D 2.1955(16) . ?
Cu1A Cu2A 2.9838(7) . ?
Cu1A Cu3A 3.0792(6) . ?
Cu2A N8B 1.937(2) . ?
Cu2A O1A 1.9664(16) . ?
Cu2A N1B 1.986(2) . ?
Cu2A O2A 2.0375(16) . ?
Cu2A O10C 2.1881(16) . ?
Cu2A Cu4A 3.0587(6) . ?
Cu3A O10A 1.9412(16) . ?
Cu3A N8C 1.967(2) . ?
Cu3A O1A 1.9861(16) . ?
Cu3A N1C 2.010(2) . ?
Cu4A O10B 1.9391(17) . ?
Cu4A N8D 1.970(2) . ?
Cu4A O2A 1.9850(16) . ?
Cu4A N1D 1.989(2) . ?
Cu4A O10C 2.2781(16) . ?
O1A H1AO 0.9001 . ?
O2A H2AO 0.9001 . ?
N1A C6A 1.344(3) . ?
N1A C2A 1.348(3) . ?
C2A C3A 1.383(3) . ?
C2A H2A 0.9500 . ?
C3A C4A 1.385(4) . ?
C3A H3A 0.9500 . ?
C4A C5A 1.378(4) . ?
C4A H4A 0.9500 . ?
C5A C6A 1.391(3) . ?
C5A H5A 0.9500 . ?
C6A C7A 1.510(3) . ?
C7A N8A 1.457(3) . ?
C7A H7AA 0.9900 . ?
C7A H7AB 0.9900 . ?
N8A C9A 1.307(3) . ?
C9A O10A 1.272(3) . ?
C9A C11A 1.526(3) . ?
C11A C12A 1.510(3) . ?
C11A H11A 0.9900 . ?
C11A H11B 0.9900 . ?
C12A C17A 1.387(4) . ?
C12A C13A 1.388(4) . ?
C13A C14A 1.389(4) . ?
C13A H13A 0.9500 . ?
C14A C15A 1.381(4) . ?
C14A H14A 0.9500 . ?
C15A C16A 1.375(4) . ?
C15A H15A 0.9500 . ?
C16A C17A 1.391(4) . ?
C16A H16A 0.9500 . ?
C17A H17A 0.9500 . ?
N1B C6B 1.341(4) . ?
N1B C2B 1.350(3) . ?
C2B C3B 1.369(4) . ?
C2B H2B 0.9500 . ?
C3B C4B 1.378(5) . ?
C3B H3B 0.9500 . ?
C4B C5B 1.380(5) . ?
C4B H4B 0.9500 . ?
C5B C6B 1.397(4) . ?
C5B H5B 0.9500 . ?
C6B C7B 1.495(4) . ?
C7B N8B 1.458(3) . ?
C7B H7BA 0.9900 . ?
C7B H7BB 0.9900 . ?
N8B C9B 1.315(3) . ?
C9B O10B 1.269(3) . ?
C9B C11B 1.521(4) . ?
C11B C12B 1.501(4) . ?
C11B H11C 0.9900 . ?
C11B H11D 0.9900 . ?
C12B C13B 1.357(5) . ?
C12B C17B 1.371(5) . ?
C13B C14B 1.391(5) . ?
C13B H13B 0.9500 . ?
C14B C15B 1.380(7) . ?
C14B H14B 0.9500 . ?
C15B C16B 1.317(7) . ?
C15B H15B 0.9500 . ?
C16B C17B 1.377(6) . ?
C16B H16B 0.9500 . ?
C17B H17B 0.9500 . ?
N1C C6C 1.337(3) . ?
N1C C2C 1.343(3) . ?
C2C C3C 1.373(4) . ?
C2C H2C 0.9500 . ?
C3C C4C 1.387(4) . ?
C3C H3C 0.9500 . ?
C4C C5C 1.369(4) . ?
C4C H4C 0.9500 . ?
C5C C6C 1.389(4) . ?
C5C H5C 0.9500 . ?
C6C C7C 1.488(4) . ?
C7C N8C 1.464(3) . ?
C7C H7CA 0.9900 . ?
C7C H7CB 0.9900 . ?
N8C C9C 1.317(3) . ?
C9C O10C 1.266(3) . ?
C9C C11C 1.532(3) . ?
C11C C12C 1.496(4) . ?
C11C H11E 0.9900 . ?
C11C H11F 0.9900 . ?
C12C C17C 1.383(5) . ?
C12C C13C 1.395(4) . ?
C13C C14C 1.389(5) . ?
C13C H13C 0.9500 . ?
C14C C15C 1.365(6) . ?
C14C H14C 0.9500 . ?
C15C C16C 1.362(6) . ?
C15C H15C 0.9500 . ?
C16C C17C 1.392(5) . ?
C16C H16C 0.9500 . ?
C17C H17C 0.9500 . ?
N1D C6D 1.334(3) . ?
N1D C2D 1.344(3) . ?
C2D C3D 1.381(4) . ?
C2D H2D 0.9500 . ?
C3D C4D 1.379(4) . ?
C3D H3D 0.9500 . ?
C4D C5D 1.379(4) . ?
C4D H4D 0.9500 . ?
C5D C6D 1.388(4) . ?
C5D H5D 0.9500 . ?
C6D C7D 1.506(3) . ?
C7D N8D 1.465(3) . ?
C7D H7DA 0.9900 . ?
C7D H7DB 0.9900 . ?
N8D C9D 1.317(3) . ?
C9D O10D 1.262(3) . ?
C9D C11D 1.540(3) . ?
C11D C12D 1.504(3) . ?
C11D H11G 0.9900 . ?
C11D H11H 0.9900 . ?
C12D C17D 1.381(4) . ?
C12D C13D 1.386(4) . ?
C13D C14D 1.386(4) . ?
C13D H13D 0.9500 . ?
C14D C15D 1.377(6) . ?
C14D H14D 0.9500 . ?
C15D C16D 1.392(6) . ?
C15D H15D 0.9500 . ?
C16D C17D 1.381(4) . ?
C16D H16D 0.9500 . ?
C17D H17D 0.9500 . ?
Cu1B N8E 1.942(2) . ?
Cu1B O1B 1.9589(18) 2_656 ?
Cu1B N1E 1.992(2) . ?
Cu1B O1B 2.0369(18) . ?
Cu1B O10F 2.1506(18) 2_656 ?
Cu1B Cu1B 2.9856(8) 2_656 ?
Cu1B Cu2B 3.0413(6) . ?
Cu2B O10E 1.9623(19) . ?
Cu2B O1B 1.9841(19) . ?
Cu2B N8F 1.994(2) . ?
Cu2B N1F 1.999(3) . ?
Cu2B O10F 2.284(2) 2_656 ?
O1B Cu1B 1.9590(18) 2_656 ?
O1B H1BO 0.8999 . ?
N1E C2E 1.339(4) . ?
N1E C6E 1.341(4) . ?
C2E C3E 1.380(4) . ?
C2E H2E 0.9500 . ?
C3E C4E 1.385(5) . ?
C3E H3E 0.9500 . ?
C4E C5E 1.371(5) . ?
C4E H4E 0.9500 . ?
C5E C6E 1.393(4) . ?
C5E H5E 0.9500 . ?
C6E C7E 1.492(4) . ?
C7E N8E 1.456(3) . ?
C7E H7EA 0.9900 . ?
C7E H7EB 0.9900 . ?
N8E C9E 1.304(4) . ?
C9E O10E 1.269(4) . ?
C9E C11E 1.531(4) . ?
C11E C12' 1.480(6) . ?
C11E C12E 1.532(6) . ?
C11E H11I 0.9900 . ?
C11E H11J 0.9900 . ?
C11E H11K 0.9600 . ?
C11E H11L 0.9599 . ?
C12E C13E 1.378(3) . ?
C12E C17E 1.381(3) . ?
C13E C14E 1.381(3) . ?
C13E H13E 0.9500 . ?
C14E C15E 1.384(3) . ?
C14E H14E 0.9500 . ?
C15E C16E 1.385(3) . ?
C15E H15E 0.9500 . ?
C16E C17E 1.378(3) . ?
C16E H16E 0.9500 . ?
C17E H17E 0.9500 . ?
C12' C13' 1.383(3) . ?
C12' C17' 1.383(3) . ?
C13' C14' 1.381(3) . ?
C13' H13' 0.9500 . ?
C14' C15' 1.379(4) . ?
C14' H14' 0.9500 . ?
C15' C16' 1.383(3) . ?
C15' H15' 0.9500 . ?
C16' C17' 1.384(3) . ?
C16' H16' 0.9500 . ?
C17' H17' 0.9500 . ?
N1F C2F 1.339(4) . ?
N1F C6F 1.350(4) . ?
C2F C3F 1.388(5) . ?
C2F H2F 0.9500 . ?
C3F C4F 1.383(6) . ?
C3F H3F 0.9500 . ?
C4F C5F 1.370(6) . ?
C4F H4F 0.9500 . ?
C5F C6F 1.380(5) . ?
C5F H5F 0.9500 . ?
C6F C7F 1.499(5) . ?
C7F N8F 1.471(4) . ?
C7F H7FA 0.9900 . ?
C7F H7FB 0.9900 . ?
N8F C9F 1.299(4) . ?
C9F O10F 1.268(3) . ?
C9F C11F 1.532(4) . ?
O10F Cu1B 2.1506(18) 2_656 ?
O10F Cu2B 2.284(2) 2_656 ?
C11F C12F 1.511(4) . ?
C11F H11M 0.9900 . ?
C11F H11N 0.9900 . ?
C12F C17F 1.379(5) . ?
C12F C13F 1.391(4) . ?
C13F C14F 1.388(4) . ?
C13F H13F 0.9500 . ?
C14F C15F 1.370(5) . ?
C14F H14F 0.9500 . ?
C15F C16F 1.375(6) . ?
C15F H15F 0.9500 . ?
C16F C17F 1.397(5) . ?
C16F H16F 0.9500 . ?
C17F H17F 0.9500 . ?
Cl1G O4G 1.432(2) . ?
Cl1G O3G 1.4389(19) . ?
Cl1G O1G 1.444(2) . ?
Cl1G O2G 1.4461(19) . ?
Cl1H O3H 1.426(3) . ?
Cl1H O2H 1.426(3) . ?
Cl1H O1H 1.436(2) . ?
Cl1H O4H 1.451(3) . ?
Cl1I O1I 1.421(3) . ?
Cl1I O2I 1.421(3) . ?
Cl1I O4I 1.424(3) . ?
Cl1I O3I 1.424(3) . ?
Cl1' O3I' 1.420(3) . ?
Cl1' O4I' 1.421(3) . ?
Cl1' O2I' 1.422(3) . ?
Cl1' O1I' 1.427(3) . ?
N1S C2S 1.105(6) . ?
C2S C3S 1.457(7) . ?
C3S H3S1 0.9800 . ?
C3S H3S2 0.9800 . ?
C3S H3S3 0.9800 . ?

loop_
_geom_hbond_atom_site_label_D
_geom_hbond_atom_site_label_H
_geom_hbond_atom_site_label_A
_geom_hbond_distance_DH
_geom_hbond_distance_HA
_geom_hbond_distance_DA
_geom_hbond_angle_DHA
_geom_hbond_site_symmetry_A
O1A H1AO O1G 0.90 2.22 3.023(3) 148.4 .
O1A H1AO O2G 0.90 2.22 3.025(2) 148.4 .
O2A H2AO O1H 0.90 1.93 2.832(3) 180.0 .
O1B H1BO O1I 0.90 1.96 2.833(5) 162.9 .
O1B H1BO O1I' 0.90 2.01 2.889(5) 163.9 .

loop_
_geom_torsion_atom_site_label_1
_geom_torsion_atom_site_label_2
_geom_torsion_atom_site_label_3
_geom_torsion_atom_site_label_4
_geom_torsion
_geom_torsion_site_symmetry_1
_geom_torsion_site_symmetry_2
_geom_torsion_site_symmetry_3
_geom_torsion_site_symmetry_4
_geom_torsion_publ_flag
N8A Cu1A Cu2A N8B -145.75(11) . . . . ?
O2A Cu1A Cu2A N8B 23.49(11) . . . . ?
N1A Cu1A Cu2A N8B -12.85(11) . . . . ?
O1A Cu1A Cu2A N8B -174.46(11) . . . . ?
O10D Cu1A Cu2A N8B 110.13(9) . . . . ?
Cu3A Cu1A Cu2A N8B 156.07(8) . . . . ?
N8A Cu1A Cu2A O1A 28.71(10) . . . . ?
O2A Cu1A Cu2A O1A -162.05(10) . . . . ?
N1A Cu1A Cu2A O1A 161.61(10) . . . . ?
O10D Cu1A Cu2A O1A -75.41(8) . . . . ?
Cu3A Cu1A Cu2A O1A -29.47(7) . . . . ?
N8A Cu1A Cu2A N1B -23.06(12) . . . . ?
O2A Cu1A Cu2A N1B 146.18(11) . . . . ?
N1A Cu1A Cu2A N1B 109.84(11) . . . . ?
O1A Cu1A Cu2A N1B -51.77(11) . . . . ?
O10D Cu1A Cu2A N1B -127.18(9) . . . . ?
Cu3A Cu1A Cu2A N1B -81.24(9) . . . . ?
N8A Cu1A Cu2A O2A -169.24(11) . . . . ?
N1A Cu1A Cu2A O2A -36.34(10) . . . . ?
O1A Cu1A Cu2A O2A 162.05(10) . . . . ?
O10D Cu1A Cu2A O2A 86.64(8) . . . . ?
Cu3A Cu1A Cu2A O2A 132.58(7) . . . . ?
N8A Cu1A Cu2A O10C 113.60(9) . . . . ?
O2A Cu1A Cu2A O10C -77.16(8) . . . . ?
N1A Cu1A Cu2A O10C -113.50(9) . . . . ?
O1A Cu1A Cu2A O10C 84.89(8) . . . . ?
O10D Cu1A Cu2A O10C 9.48(6) . . . . ?
Cu3A Cu1A Cu2A O10C 55.43(4) . . . . ?
N8A Cu1A Cu2A Cu4A 157.41(8) . . . . ?
O2A Cu1A Cu2A Cu4A -33.35(7) . . . . ?
N1A Cu1A Cu2A Cu4A -69.69(8) . . . . ?
O1A Cu1A Cu2A Cu4A 128.70(7) . . . . ?
O10D Cu1A Cu2A Cu4A 53.29(4) . . . . ?
Cu3A Cu1A Cu2A Cu4A 99.234(15) . . . . ?
N8A Cu1A Cu3A O10A -4.51(8) . . . . ?
O2A Cu1A Cu3A O10A 167.66(7) . . . . ?
N1A Cu1A Cu3A O10A -60.72(13) . . . . ?
O1A Cu1A Cu3A O10A 106.49(9) . . . . ?
O10D Cu1A Cu3A O10A -106.93(8) . . . . ?
Cu2A Cu1A Cu3A O10A 136.95(6) . . . . ?
N8A Cu1A Cu3A N8C 173.53(9) . . . . ?
O2A Cu1A Cu3A N8C -14.30(8) . . . . ?
N1A Cu1A Cu3A N8C 117.32(14) . . . . ?
O1A Cu1A Cu3A N8C -75.47(10) . . . . ?
O10D Cu1A Cu3A N8C 71.11(9) . . . . ?
Cu2A Cu1A Cu3A N8C -45.01(7) . . . . ?
N8A Cu1A Cu3A O1A -110.99(9) . . . . ?
O2A Cu1A Cu3A O1A 61.17(8) . . . . ?
N1A Cu1A Cu3A O1A -167.21(14) . . . . ?
O10D Cu1A Cu3A O1A 146.59(9) . . . . ?
Cu2A Cu1A Cu3A O1A 30.46(7) . . . . ?
N8A Cu1A Cu3A N1C 42.18(15) . . . . ?
O2A Cu1A Cu3A N1C -145.65(15) . . . . ?
N1A Cu1A Cu3A N1C -14.04(19) . . . . ?
O1A Cu1A Cu3A N1C 153.17(16) . . . . ?
O10D Cu1A Cu3A N1C -60.24(15) . . . . ?
Cu2A Cu1A Cu3A N1C -176.37(14) . . . . ?
N8B Cu2A Cu4A O10B -2.66(9) . . . . ?
O1A Cu2A Cu4A O10B 170.83(7) . . . . ?
N1B Cu2A Cu4A O10B -40.5(2) . . . . ?
O2A Cu2A Cu4A O10B 104.86(9) . . . . ?
O10C Cu2A Cu4A O10B -110.16(8) . . . . ?
Cu1A Cu2A Cu4A O10B 138.42(6) . . . . ?
N8B Cu2A Cu4A N8D -174.52(10) . . . . ?
O1A Cu2A Cu4A N8D -1.03(9) . . . . ?
N1B Cu2A Cu4A N8D 147.6(2) . . . . ?
O2A Cu2A Cu4A N8D -67.00(10) . . . . ?
O10C Cu2A Cu4A N8D 77.98(10) . . . . ?
Cu1A Cu2A Cu4A N8D -33.44(8) . . . . ?
N8B Cu2A Cu4A O2A -107.52(10) . . . . ?
O1A Cu2A Cu4A O2A 65.97(8) . . . . ?
N1B Cu2A Cu4A O2A -145.4(2) . . . . ?
O10C Cu2A Cu4A O2A 144.97(9) . . . . ?
Cu1A Cu2A Cu4A O2A 33.55(7) . . . . ?
N8B Cu2A Cu4A N1D 53.91(14) . . . . ?
O1A Cu2A Cu4A N1D -132.60(13) . . . . ?
N1B Cu2A Cu4A N1D 16.1(2) . . . . ?
O2A Cu2A Cu4A N1D 161.43(14) . . . . ?
O10C Cu2A Cu4A N1D -53.59(13) . . . . ?
Cu1A Cu2A Cu4A N1D -165.01(12) . . . . ?
N8B Cu2A Cu4A O10C 107.50(9) . . . . ?
O1A Cu2A Cu4A O10C -79.01(8) . . . . ?
N1B Cu2A Cu4A O10C 69.7(2) . . . . ?
O2A Cu2A Cu4A O10C -144.97(9) . . . . ?
Cu1A Cu2A Cu4A O10C -111.42(6) . . . . ?
N1B Cu2A O1A Cu3A -109.27(11) . . . . ?
O2A Cu2A O1A Cu3A 96.84(11) . . . . ?
O10C Cu2A O1A Cu3A 13.65(10) . . . . ?
Cu1A Cu2A O1A Cu3A 108.42(12) . . . . ?
Cu4A Cu2A O1A Cu3A 60.56(10) . . . . ?
N1B Cu2A O1A Cu1A 142.31(8) . . . . ?
O2A Cu2A O1A Cu1A -11.58(6) . . . . ?
O10C Cu2A O1A Cu1A -94.77(7) . . . . ?
Cu4A Cu2A O1A Cu1A -47.86(6) . . . . ?
O10A Cu3A O1A Cu2A -174.56(11) . . . . ?
N8C Cu3A O1A Cu2A 10.12(12) . . . . ?
N1C Cu3A O1A Cu2A 105.1(2) . . . . ?
Cu1A Cu3A O1A Cu2A -106.86(12) . . . . ?
O10A Cu3A O1A Cu1A -67.70(7) . . . . ?
N8C Cu3A O1A Cu1A 116.98(8) . . . . ?
N1C Cu3A O1A Cu1A -148.09(18) . . . . ?
N8A Cu1A O1A Cu2A -159.52(7) . . . . ?
O2A Cu1A O1A Cu2A 12.16(6) . . . . ?
N1A Cu1A O1A Cu2A -72.6(3) . . . . ?
O10D Cu1A O1A Cu2A 106.58(7) . . . . ?
Cu3A Cu1A O1A Cu2A 132.46(9) . . . . ?
N8A Cu1A O1A Cu3A 68.02(8) . . . . ?
O2A Cu1A O1A Cu3A -120.30(7) . . . . ?
N1A Cu1A O1A Cu3A 154.9(3) . . . . ?
O10D Cu1A O1A Cu3A -25.88(6) . . . . ?
Cu2A Cu1A O1A Cu3A -132.46(9) . . . . ?
N1A Cu1A O2A Cu4A -99.66(10) . . . . ?
O1A Cu1A O2A Cu4A 94.27(10) . . . . ?
O10D Cu1A O2A Cu4A 7.80(10) . . . . ?
Cu2A Cu1A O2A Cu4A 106.02(11) . . . . ?
Cu3A Cu1A O2A Cu4A 60.08(9) . . . . ?
N1A Cu1A O2A Cu2A 154.31(7) . . . . ?
O1A Cu1A O2A Cu2A -11.76(6) . . . . ?
O10D Cu1A O2A Cu2A -98.22(7) . . . . ?
Cu3A Cu1A O2A Cu2A -45.94(6) . . . . ?
O10B Cu4A O2A Cu1A -174.34(10) . . . . ?
N8D Cu4A O2A Cu1A 21.42(11) . . . . ?
N1D Cu4A O2A Cu1A 115.2(3) . . . . ?
O10C Cu4A O2A Cu1A -80.67(9) . . . . ?
Cu2A Cu4A O2A Cu1A -105.12(11) . . . . ?
O10B Cu4A O2A Cu2A -69.22(7) . . . . ?
N8D Cu4A O2A Cu2A 126.54(8) . . . . ?
N1D Cu4A O2A Cu2A -139.7(3) . . . . ?
O10C Cu4A O2A Cu2A 24.46(6) . . . . ?
N8B Cu2A O2A Cu1A -162.75(8) . . . . ?
O1A Cu2A O2A Cu1A 12.22(6) . . . . ?
N1B Cu2A O2A Cu1A -79.69(19) . . . . ?
O10C Cu2A O2A Cu1A 100.85(7) . . . . ?
Cu4A Cu2A O2A Cu1A 126.31(9) . . . . ?
N8B Cu2A O2A Cu4A 70.94(8) . . . . ?
O1A Cu2A O2A Cu4A -114.10(7) . . . . ?
N1B Cu2A O2A Cu4A 154.00(16) . . . . ?
O10C Cu2A O2A Cu4A -25.46(7) . . . . ?
Cu1A Cu2A O2A Cu4A -126.31(9) . . . . ?
N8A Cu1A N1A C6A 9.61(16) . . . . ?
O2A Cu1A N1A C6A -161.92(16) . . . . ?
O1A Cu1A N1A C6A -78.8(4) . . . . ?
O10D Cu1A N1A C6A 102.01(16) . . . . ?
Cu2A Cu1A N1A C6A -138.10(13) . . . . ?
Cu3A Cu1A N1A C6A 65.3(2) . . . . ?
N8A Cu1A N1A C2A -170.8(2) . . . . ?
O2A Cu1A N1A C2A 17.7(2) . . . . ?
O1A Cu1A N1A C2A 100.8(3) . . . . ?
O10D Cu1A N1A C2A -78.4(2) . . . . ?
Cu2A Cu1A N1A C2A 41.5(2) . . . . ?
Cu3A Cu1A N1A C2A -115.07(19) . . . . ?
C6A N1A C2A C3A 0.1(3) . . . . ?
Cu1A N1A C2A C3A -179.47(18) . . . . ?
N1A C2A C3A C4A -0.4(4) . . . . ?
C2A C3A C4A C5A 0.3(4) . . . . ?
C3A C4A C5A C6A 0.0(4) . . . . ?
C2A N1A C6A C5A 0.3(3) . . . . ?
Cu1A N1A C6A C5A 179.88(19) . . . . ?
C2A N1A C6A C7A -179.6(2) . . . . ?
Cu1A N1A C6A C7A 0.0(3) . . . . ?
C4A C5A C6A N1A -0.3(4) . . . . ?
C4A C5A C6A C7A 179.5(2) . . . . ?
N1A C6A C7A N8A -13.4(3) . . . . ?
C5A C6A C7A N8A 166.7(2) . . . . ?
C6A C7A N8A C9A -160.3(2) . . . . ?
C6A C7A N8A Cu1A 21.0(2) . . . . ?
O2A Cu1A N8A C9A -108.1(5) . . . . ?
O1A Cu1A N8A C9A -30.0(2) . . . . ?
O10D Cu1A N8A C9A 57.5(2) . . . . ?
Cu2A Cu1A N8A C9A -48.4(2) . . . . ?
Cu3A Cu1A N8A C9A 6.68(19) . . . . ?
N1A Cu1A N8A C7A -17.41(16) . . . . ?
O1A Cu1A N8A C7A 148.62(16) . . . . ?
O10D Cu1A N8A C7A -123.93(16) . . . . ?
Cu2A Cu1A N8A C7A 130.17(14) . . . . ?
Cu3A Cu1A N8A C7A -174.75(16) . . . . ?
C7A N8A C9A O10A 175.3(2) . . . . ?
Cu1A N8A C9A O10A -6.2(3) . . . . ?
C7A N8A C9A C11A -5.4(3) . . . . ?
Cu1A N8A C9A C11A 173.04(18) . . . . ?
N8A C9A O10A Cu3A -1.4(4) . . . . ?
C11A C9A O10A Cu3A 179.34(18) . . . . ?
O1A Cu3A O10A C9A 43.4(2) . . . . ?
N1C Cu3A O10A C9A -157.5(2) . . . . ?
Cu1A Cu3A O10A C9A 4.6(2) . . . . ?
O10A C9A C11A C12A 2.8(3) . . . . ?
N8A C9A C11A C12A -176.5(2) . . . . ?
C9A C11A C12A C17A -101.8(3) . . . . ?
C9A C11A C12A C13A 77.3(3) . . . . ?
C17A C12A C13A C14A -0.3(4) . . . . ?
C11A C12A C13A C14A -179.4(2) . . . . ?
C12A C13A C14A C15A 0.7(4) . . . . ?
C13A C14A C15A C16A -0.8(4) . . . . ?
C14A C15A C16A C17A 0.5(4) . . . . ?
C13A C12A C17A C16A 0.0(4) . . . . ?
C11A C12A C17A C16A 179.1(2) . . . . ?
C15A C16A C17A C12A -0.1(4) . . . . ?
N8B Cu2A N1B C6B 10.82(18) . . . . ?
O1A Cu2A N1B C6B -162.85(18) . . . . ?
O2A Cu2A N1B C6B -74.8(3) . . . . ?
O10C Cu2A N1B C6B 104.58(18) . . . . ?
Cu1A Cu2A N1B C6B -130.22(16) . . . . ?
Cu4A Cu2A N1B C6B 48.5(3) . . . . ?
N8B Cu2A N1B C2B -176.9(2) . . . . ?
O1A Cu2A N1B C2B 9.5(2) . . . . ?
O2A Cu2A N1B C2B 97.5(3) . . . . ?
O10C Cu2A N1B C2B -83.1(2) . . . . ?
Cu1A Cu2A N1B C2B 42.1(2) . . . . ?
Cu4A Cu2A N1B C2B -139.23(19) . . . . ?
C6B N1B C2B C3B 1.0(4) . . . . ?
Cu2A N1B C2B C3B -171.0(2) . . . . ?
N1B C2B C3B C4B -0.2(4) . . . . ?
C2B C3B C4B C5B -0.2(5) . . . . ?
C3B C4B C5B C6B -0.2(5) . . . . ?
C2B N1B C6B C5B -1.3(4) . . . . ?
Cu2A N1B C6B C5B 171.6(2) . . . . ?
C2B N1B C6B C7B 178.1(2) . . . . ?
Cu2A N1B C6B C7B -9.0(3) . . . . ?
C4B C5B C6B N1B 1.0(4) . . . . ?
C4B C5B C6B C7B -178.4(3) . . . . ?
N1B C6B C7B N8B 0.6(3) . . . . ?
C5B C6B C7B N8B 180.0(3) . . . . ?
C6B C7B N8B C9B -174.9(2) . . . . ?
C6B C7B N8B Cu2A 8.4(3) . . . . ?
N1B Cu2A N8B C9B 173.0(2) . . . . ?
O2A Cu2A N8B C9B -32.9(2) . . . . ?
O10C Cu2A N8B C9B 50.5(2) . . . . ?
Cu1A Cu2A N8B C9B -47.8(2) . . . . ?
Cu4A Cu2A N8B C9B 5.0(2) . . . . ?
N1B Cu2A N8B C7B -10.52(19) . . . . ?
O2A Cu2A N8B C7B 143.66(18) . . . . ?
O10C Cu2A N8B C7B -132.97(18) . . . . ?
Cu1A Cu2A N8B C7B 128.73(16) . . . . ?
Cu4A Cu2A N8B C7B -178.54(19) . . . . ?
C7B N8B C9B O10B 177.8(2) . . . . ?
Cu2A N8B C9B O10B -5.8(4) . . . . ?
C7B N8B C9B C11B -3.2(4) . . . . ?
Cu2A N8B C9B C11B 173.1(2) . . . . ?
N8B C9B O10B Cu4A 1.6(4) . . . . ?
C11B C9B O10B Cu4A -177.4(2) . . . . ?
N8D Cu4A O10B C9B 157.5(3) . . . . ?
O2A Cu4A O10B C9B 41.0(2) . . . . ?
N1D Cu4A O10B C9B -152.9(2) . . . . ?
O10C Cu4A O10B C9B -40.7(2) . . . . ?
Cu2A Cu4A O10B C9B 1.5(2) . . . . ?
O10B C9B C11B C12B -11.3(4) . . . . ?
N8B C9B C11B C12B 169.7(3) . . . . ?
C9B C11B C12B C13B 72.2(4) . . . . ?
C9B C11B C12B C17B -106.4(3) . . . . ?
C17B C12B C13B C14B -2.4(6) . . . . ?
C11B C12B C13B C14B 179.0(4) . . . . ?
C12B C13B C14B C15B 0.6(7) . . . . ?
C13B C14B C15B C16B 1.1(7) . . . . ?
C14B C15B C16B C17B -0.8(7) . . . . ?
C13B C12B C17B C16B 2.8(6) . . . . ?
C11B C12B C17B C16B -178.6(4) . . . . ?
C15B C16B C17B C12B -1.2(7) . . . . ?
O10A Cu3A N1C C6C -172.82(18) . . . . ?
N8C Cu3A N1C C6C 5.92(17) . . . . ?
O1A Cu3A N1C C6C -92.2(3) . . . . ?
Cu1A Cu3A N1C C6C 142.56(14) . . . . ?
O10A Cu3A N1C C2C -0.7(2) . . . . ?
N8C Cu3A N1C C2C 178.1(2) . . . . ?
O1A Cu3A N1C C2C 79.9(3) . . . . ?
Cu1A Cu3A N1C C2C -45.3(3) . . . . ?
C6C N1C C2C C3C 0.0(4) . . . . ?
Cu3A N1C C2C C3C -171.8(2) . . . . ?
N1C C2C C3C C4C -1.4(5) . . . . ?
C2C C3C C4C C5C 1.2(5) . . . . ?
C3C C4C C5C C6C 0.3(4) . . . . ?
C2C N1C C6C C5C 1.6(4) . . . . ?
Cu3A N1C C6C C5C 174.4(2) . . . . ?
C2C N1C C6C C7C -177.5(2) . . . . ?
Cu3A N1C C6C C7C -4.7(3) . . . . ?
C4C C5C C6C N1C -1.8(4) . . . . ?
C4C C5C C6C C7C 177.3(3) . . . . ?
N1C C6C C7C N8C -0.1(3) . . . . ?
C5C C6C C7C N8C -179.2(2) . . . . ?
C6C C7C N8C C9C -175.8(2) . . . . ?
C6C C7C N8C Cu3A 5.0(3) . . . . ?
O1A Cu3A N8C C9C -26.2(2) . . . . ?
N1C Cu3A N8C C9C 175.0(2) . . . . ?
Cu1A Cu3A N8C C9C 13.7(2) . . . . ?
O1A Cu3A N8C C7C 152.84(18) . . . . ?
N1C Cu3A N8C C7C -5.93(18) . . . . ?
Cu1A Cu3A N8C C7C -167.29(16) . . . . ?
C7C N8C C9C O10C -179.9(2) . . . . ?
Cu3A N8C C9C O10C -0.9(4) . . . . ?
C7C N8C C9C C11C -1.6(4) . . . . ?
Cu3A N8C C9C C11C 177.40(18) . . . . ?
N8C C9C O10C Cu2A 52.0(3) . . . . ?
C11C C9C O10C Cu2A -126.3(2) . . . . ?
N8C C9C O10C Cu4A -91.5(3) . . . . ?
C11C C9C O10C Cu4A 90.2(3) . . . . ?
N8B Cu2A O10C C9C 131.7(2) . . . . ?
O1A Cu2A O10C C9C -53.0(2) . . . . ?
N1B Cu2A O10C C9C 45.4(2) . . . . ?
O2A Cu2A O10C C9C -134.9(2) . . . . ?
Cu1A Cu2A O10C C9C -95.6(2) . . . . ?
Cu4A Cu2A O10C C9C -156.6(2) . . . . ?
N8B Cu2A O10C Cu4A -71.71(7) . . . . ?
O1A Cu2A O10C Cu4A 103.67(6) . . . . ?
N1B Cu2A O10C Cu4A -157.96(8) . . . . ?
O2A Cu2A O10C Cu4A 21.76(6) . . . . ?
Cu1A Cu2A O10C Cu4A 61.05(4) . . . . ?
O10B Cu4A O10C C9C -142.0(2) . . . . ?
N8D Cu4A O10C C9C 32.5(2) . . . . ?
O2A Cu4A O10C C9C 130.2(2) . . . . ?
N1D Cu4A O10C C9C -54.1(2) . . . . ?
Cu2A Cu4A O10C C9C 152.6(3) . . . . ?
O10B Cu4A O10C Cu2A 65.40(7) . . . . ?
N8D Cu4A O10C Cu2A -120.09(7) . . . . ?
O2A Cu4A O10C Cu2A -22.43(6) . . . . ?
N1D Cu4A O10C Cu2A 153.26(7) . . . . ?
O10C C9C C11C C12C 3.2(4) . . . . ?
N8C C9C C11C C12C -175.1(2) . . . . ?
C9C C11C C12C C17C 57.7(4) . . . . ?
C9C C11C C12C C13C -123.7(3) . . . . ?
C17C C12C C13C C14C 0.9(5) . . . . ?
C11C C12C C13C C14C -177.7(3) . . . . ?
C12C C13C C14C C15C -0.3(5) . . . . ?
C13C C14C C15C C16C -0.5(6) . . . . ?
C14C C15C C16C C17C 0.6(6) . . . . ?
C13C C12C C17C C16C -0.8(5) . . . . ?
C11C C12C C17C C16C 177.8(3) . . . . ?
C15C C16C C17C C12C 0.0(6) . . . . ?
O10B Cu4A N1D C6D -152.3(2) . . . . ?
N8D Cu4A N1D C6D 14.4(2) . . . . ?
O2A Cu4A N1D C6D -81.6(4) . . . . ?
O10C Cu4A N1D C6D 115.35(19) . . . . ?
Cu2A Cu4A N1D C6D 153.77(15) . . . . ?
O10B Cu4A N1D C2D 23.4(2) . . . . ?
N8D Cu4A N1D C2D -169.9(2) . . . . ?
O2A Cu4A N1D C2D 94.1(3) . . . . ?
O10C Cu4A N1D C2D -69.0(2) . . . . ?
Cu2A Cu4A N1D C2D -30.5(3) . . . . ?
C6D N1D C2D C3D 0.2(4) . . . . ?
Cu4A N1D C2D C3D -175.4(2) . . . . ?
N1D C2D C3D C4D 1.0(4) . . . . ?
C2D C3D C4D C5D -0.8(5) . . . . ?
C3D C4D C5D C6D -0.4(5) . . . . ?
C2D N1D C6D C5D -1.5(4) . . . . ?
Cu4A N1D C6D C5D 174.5(2) . . . . ?
C2D N1D C6D C7D 179.9(3) . . . . ?
Cu4A N1D C6D C7D -4.1(3) . . . . ?
C4D C5D C6D N1D 1.6(5) . . . . ?
C4D C5D C6D C7D -179.9(3) . . . . ?
N1D C6D C7D N8D -13.1(4) . . . . ?
C5D C6D C7D N8D 168.2(3) . . . . ?
C6D C7D N8D C9D -157.4(2) . . . . ?
C6D C7D N8D Cu4A 24.2(3) . . . . ?
O10B Cu4A N8D C9D -149.4(2) . . . . ?
O2A Cu4A N8D C9D -34.5(2) . . . . ?
N1D Cu4A N8D C9D 160.4(2) . . . . ?
O10C Cu4A N8D C9D 49.2(2) . . . . ?
Cu2A Cu4A N8D C9D 3.4(3) . . . . ?
O10B Cu4A N8D C7D 28.8(4) . . . . ?
O2A Cu4A N8D C7D 143.73(19) . . . . ?
N1D Cu4A N8D C7D -21.4(2) . . . . ?
O10C Cu4A N8D C7D -132.60(19) . . . . ?
Cu2A Cu4A N8D C7D -178.42(17) . . . . ?
C7D N8D C9D O10D 175.7(2) . . . . ?
Cu4A N8D C9D O10D -6.2(4) . . . . ?
C7D N8D C9D C11D -5.6(4) . . . . ?
Cu4A N8D C9D C11D 172.48(18) . . . . ?
N8D C9D O10D Cu1A 59.5(3) . . . . ?
C11D C9D O10D Cu1A -119.2(2) . . . . ?
N8A Cu1A O10D C9D 126.67(17) . . . . ?
O2A Cu1A O10D C9D -55.43(17) . . . . ?
N1A Cu1A O10D C9D 42.28(18) . . . . ?
O1A Cu1A O10D C9D -137.52(17) . . . . ?
Cu2A Cu1A O10D C9D -98.11(16) . . . . ?
Cu3A Cu1A O10D C9D -158.04(18) . . . . ?
O10D C9D C11D C12D 4.3(3) . . . . ?
N8D C9D C11D C12D -174.5(2) . . . . ?
C9D C11D C12D C17D 69.8(3) . . . . ?
C9D C11D C12D C13D -114.0(3) . . . . ?
C17D C12D C13D C14D -1.6(4) . . . . ?
C11D C12D C13D C14D -177.8(3) . . . . ?
C12D C13D C14D C15D 0.1(5) . . . . ?
C13D C14D C15D C16D 1.7(5) . . . . ?
C14D C15D C16D C17D -1.9(5) . . . . ?
C13D C12D C17D C16D 1.4(5) . . . . ?
C11D C12D C17D C16D 177.6(3) . . . . ?
C15D C16D C17D C12D 0.4(5) . . . . ?
N8E Cu1B Cu2B O10E 1.08(9) . . . . ?
O1B Cu1B Cu2B O10E -171.91(8) 2_656 . . . ?
N1E Cu1B Cu2B O10E 57.48(17) . . . . ?
O1B Cu1B Cu2B O10E -106.46(10) . . . . ?
O10F Cu1B Cu2B O10E 104.37(9) 2_656 . . . ?
Cu1B Cu1B Cu2B O10E -139.06(7) 2_656 . . . ?
N8E Cu1B Cu2B O1B 107.54(10) . . . . ?
O1B Cu1B Cu2B O1B -65.45(8) 2_656 . . . ?
N1E Cu1B Cu2B O1B 163.94(17) . . . . ?
O10F Cu1B Cu2B O1B -149.17(10) 2_656 . . . ?
Cu1B Cu1B Cu2B O1B -32.60(8) 2_656 . . . ?
N8E Cu1B Cu2B N8F 177.60(11) . . . . ?
O1B Cu1B Cu2B N8F 4.62(11) 2_656 . . . ?
N1E Cu1B Cu2B N8F -125.99(18) . . . . ?
O1B Cu1B Cu2B N8F 70.07(12) . . . . ?
O10F Cu1B Cu2B N8F -79.10(11) 2_656 . . . ?
Cu1B Cu1B Cu2B N8F 37.47(9) 2_656 . . . ?
N8E Cu1B Cu2B N1F -67.16(15) . . . . ?
O1B Cu1B Cu2B N1F 119.86(15) 2_656 . . . ?
N1E Cu1B Cu2B N1F -10.8(2) . . . . ?
O1B Cu1B Cu2B N1F -174.70(16) . . . . ?
O10F Cu1B Cu2B N1F 36.13(15) 2_656 . . . ?
Cu1B Cu1B Cu2B N1F 152.71(14) 2_656 . . . ?
N8E Cu1B Cu2B O10F -103.29(9) . . . 2_656 ?
O1B Cu1B Cu2B O10F 83.72(9) 2_656 . . 2_656 ?
N1E Cu1B Cu2B O10F -46.89(17) . . . 2_656 ?
O1B Cu1B Cu2B O10F 149.17(10) . . . 2_656 ?
Cu1B Cu1B Cu2B O10F 116.58(7) 2_656 . . 2_656 ?
O10E Cu2B O1B Cu1B 172.73(12) . . . 2_656 ?
N8F Cu2B O1B Cu1B -18.52(14) . . . 2_656 ?
O10F Cu2B O1B Cu1B 83.28(11) 2_656 . . 2_656 ?
Cu1B Cu2B O1B Cu1B 104.67(14) . . . 2_656 ?
O10E Cu2B O1B Cu1B 68.05(9) . . . . ?
N8F Cu2B O1B Cu1B -123.20(10) . . . . ?
O10F Cu2B O1B Cu1B -21.39(7) 2_656 . . . ?
N8E Cu1B O1B Cu1B 160.24(9) . . . 2_656 ?
O1B Cu1B O1B Cu1B -13.51(11) 2_656 . . 2_656 ?
N1E Cu1B O1B Cu1B 78.2(3) . . . 2_656 ?
O10F Cu1B O1B Cu1B -105.71(8) 2_656 . . 2_656 ?
Cu2B Cu1B O1B Cu1B -128.40(11) . . . 2_656 ?
N8E Cu1B O1B Cu2B -71.37(9) . . . . ?
O1B Cu1B O1B Cu2B 114.88(5) 2_656 . . . ?
N1E Cu1B O1B Cu2B -153.4(3) . . . . ?
O10F Cu1B O1B Cu2B 22.69(7) 2_656 . . . ?
Cu1B Cu1B O1B Cu2B 128.40(11) 2_656 . . . ?
N8E Cu1B N1E C2E 170.7(3) . . . . ?
O1B Cu1B N1E C2E -16.2(2) 2_656 . . . ?
O1B Cu1B N1E C2E -105.6(4) . . . . ?
O10F Cu1B N1E C2E 78.6(2) 2_656 . . . ?
Cu1B Cu1B N1E C2E -43.5(3) 2_656 . . . ?
Cu2B Cu1B N1E C2E 114.5(2) . . . . ?
N8E Cu1B N1E C6E -13.26(19) . . . . ?
O1B Cu1B N1E C6E 159.79(18) 2_656 . . . ?
O1B Cu1B N1E C6E 70.4(4) . . . . ?
O10F Cu1B N1E C6E -105.39(19) 2_656 . . . ?
Cu1B Cu1B N1E C6E 132.50(16) 2_656 . . . ?
Cu2B Cu1B N1E C6E -69.4(3) . . . . ?
C6E N1E C2E C3E -1.3(4) . . . . ?
Cu1B N1E C2E C3E 174.6(2) . . . . ?
N1E C2E C3E C4E 0.0(5) . . . . ?
C2E C3E C4E C5E 1.1(5) . . . . ?
C3E C4E C5E C6E -1.0(5) . . . . ?
C2E N1E C6E C5E 1.3(4) . . . . ?
Cu1B N1E C6E C5E -175.0(2) . . . . ?
C2E N1E C6E C7E -178.1(3) . . . . ?
Cu1B N1E C6E C7E 5.5(3) . . . . ?
C4E C5E C6E N1E -0.2(5) . . . . ?
C4E C5E C6E C7E 179.2(3) . . . . ?
N1E C6E C7E N8E 9.0(3) . . . . ?
C5E C6E C7E N8E -170.4(3) . . . . ?
C6E C7E N8E C9E 157.1(2) . . . . ?
C6E C7E N8E Cu1B -19.7(3) . . . . ?
N1E Cu1B N8E C9E -158.2(2) . . . . ?
O1B Cu1B N8E C9E 37.8(2) . . . . ?
O10F Cu1B N8E C9E -47.4(2) 2_656 . . . ?
Cu1B Cu1B N8E C9E 55.2(3) 2_656 . . . ?
Cu2B Cu1B N8E C9E -0.3(2) . . . . ?
N1E Cu1B N8E C7E 18.38(18) . . . . ?
O1B Cu1B N8E C7E -145.57(18) . . . . ?
O10F Cu1B N8E C7E 129.24(18) 2_656 . . . ?
Cu1B Cu1B N8E C7E -128.17(16) 2_656 . . . ?
Cu2B Cu1B N8E C7E 176.27(18) . . . . ?
C7E N8E C9E O10E -177.6(3) . . . . ?
Cu1B N8E C9E O10E -1.2(4) . . . . ?
C7E N8E C9E C11E 2.8(4) . . . . ?
Cu1B N8E C9E C11E 179.2(2) . . . . ?
N8E C9E O10E Cu2B 3.3(4) . . . . ?
C11E C9E O10E Cu2B -177.1(2) . . . . ?
O1B Cu2B O10E C9E -42.0(3) . . . . ?
N8F Cu2B O10E C9E -170.0(4) . . . . ?
N1F Cu2B O10E C9E 142.7(3) . . . . ?
O10F Cu2B O10E C9E 40.6(3) 2_656 . . . ?
Cu1B Cu2B O10E C9E -2.6(2) . . . . ?
O10E C9E C11E C12' 7.0(4) . . . . ?
N8E C9E C11E C12' -173.4(3) . . . . ?
O10E C9E C11E C12E 18.8(4) . . . . ?
N8E C9E C11E C12E -161.6(3) . . . . ?
C9E C11E C12E C13E -91.5(3) . . . . ?
C9E C11E C12E C17E 88.6(3) . . . . ?
C17E C12E C13E C14E 0.1(3) . . . . ?
C11E C12E C13E C14E -179.8(2) . . . . ?
C12E C13E C14E C15E -0.5(5) . . . . ?
C13E C14E C15E C16E 0.6(6) . . . . ?
C14E C15E C16E C17E -0.4(6) . . . . ?
C15E C16E C17E C12E 0.1(6) . . . . ?
C13E C12E C17E C16E 0.1(4) . . . . ?
C11E C12E C17E C16E -180.0(3) . . . . ?
C9E C11E C12' C13' -88.7(3) . . . . ?
C9E C11E C12' C17' 91.4(4) . . . . ?
C17' C12' C13' C14' -0.1(3) . . . . ?
C11E C12' C13' C14' -180.0(2) . . . . ?
C12' C13' C14' C15' -0.2(5) . . . . ?
C13' C14' C15' C16' 0.6(6) . . . . ?
C14' C15' C16' C17' -0.6(6) . . . . ?
C13' C12' C17' C16' 0.0(5) . . . . ?
C11E C12' C17' C16' 180.0(3) . . . . ?
C15' C16' C17' C12' 0.3(6) . . . . ?
O10E Cu2B N1F C2F -24.0(3) . . . . ?
N8F Cu2B N1F C2F 166.4(4) . . . . ?
O10F Cu2B N1F C2F 65.1(3) 2_656 . . . ?
Cu1B Cu2B N1F C2F 39.9(4) . . . . ?
O10E Cu2B N1F C6F 156.5(3) . . . . ?
N8F Cu2B N1F C6F -13.0(3) . . . . ?
O10F Cu2B N1F C6F -114.4(3) 2_656 . . . ?
Cu1B Cu2B N1F C6F -139.5(2) . . . . ?
C6F N1F C2F C3F 0.9(6) . . . . ?
Cu2B N1F C2F C3F -178.5(3) . . . . ?
N1F C2F C3F C4F -2.2(7) . . . . ?
C2F C3F C4F C5F 2.1(8) . . . . ?
C3F C4F C5F C6F -0.8(8) . . . . ?
C2F N1F C6F C5F 0.5(6) . . . . ?
Cu2B N1F C6F C5F 180.0(3) . . . . ?
C2F N1F C6F C7F 178.7(4) . . . . ?
Cu2B N1F C6F C7F -1.8(4) . . . . ?
C4F C5F C6F N1F -0.5(7) . . . . ?
C4F C5F C6F C7F -178.6(4) . . . . ?
N1F C6F C7F N8F 21.8(5) . . . . ?
C5F C6F C7F N8F -160.0(4) . . . . ?
C6F C7F N8F C9F 147.6(3) . . . . ?
C6F C7F N8F Cu2B -31.3(4) . . . . ?
O10E Cu2B N8F C9F 158.1(3) . . . . ?
O1B Cu2B N8F C9F 31.1(3) . . . . ?
N1F Cu2B N8F C9F -153.9(3) . . . . ?
O10F Cu2B N8F C9F -53.3(3) 2_656 . . . ?
Cu1B Cu2B N8F C9F -8.0(3) . . . . ?
O10E Cu2B N8F C7F -23.1(5) . . . . ?
O1B Cu2B N8F C7F -150.1(2) . . . . ?
N1F Cu2B N8F C7F 24.9(3) . . . . ?
O10F Cu2B N8F C7F 125.5(2) 2_656 . . . ?
Cu1B Cu2B N8F C7F 170.8(2) . . . . ?
C7F N8F C9F O10F -175.5(3) . . . . ?
Cu2B N8F C9F O10F 3.2(4) . . . . ?
C7F N8F C9F C11F 6.7(5) . . . . ?
Cu2B N8F C9F C11F -174.6(2) . . . . ?
N8F C9F O10F Cu1B -56.1(3) . . . 2_656 ?
C11F C9F O10F Cu1B 121.9(2) . . . 2_656 ?
N8F C9F O10F Cu2B 81.9(4) . . . 2_656 ?
C11F C9F O10F Cu2B -100.1(3) . . . 2_656 ?
O10F C9F C11F C12F -64.7(3) . . . . ?
N8F C9F C11F C12F 113.3(3) . . . . ?
C9F C11F C12F C17F -84.3(3) . . . . ?
C9F C11F C12F C13F 94.3(3) . . . . ?
C17F C12F C13F C14F -0.2(4) . . . . ?
C11F C12F C13F C14F -178.8(3) . . . . ?
C12F C13F C14F C15F 1.1(4) . . . . ?
C13F C14F C15F C16F -1.0(5) . . . . ?
C14F C15F C16F C17F -0.1(5) . . . . ?
C13F C12F C17F C16F -0.9(5) . . . . ?
C11F C12F C17F C16F 177.7(3) . . . . ?
C15F C16F C17F C12F 1.1(5) . . . . ?
